data_4508562
loop_
_publ_author_name
'Harada, Naomi'
'Karasawa, Satoru'
'Matsumoto, Taisuke'
'Koga, Noboru'

_publ_section_title
;
 Thermal Single Crystal to Single Crystal Transformation among Crystal
 Polymorphs in 2-Dimethylamino-5,7-bis(trifluoromethyl)-1,8-naphthyridine
 and in a 1-Quinoline Analogue
;
_journal_issue 11
_journal_name_full 'Crystal Growth &amp; Design'
_journal_page_first 4705
_journal_paper_doi 10.1021/cg401386b
_journal_volume 13
_journal_year 2013
_chemical_formula_moiety 'C12 H9 F6 N3'
_chemical_formula_sum 'C12 H9 F6 N3'
_chemical_formula_weight 309.21
_space_group_IT_number 2
_symmetry_cell_setting triclinic
_symmetry_Int_Tables_number 2
_symmetry_space_group_name_Hall '-P 1'
_symmetry_space_group_name_H-M 'P -1'
_atom_sites_solution_hydrogens geom
_atom_sites_solution_primary direct
_atom_sites_solution_secondary difmap
_cell_angle_alpha 86.723(2)
_cell_angle_beta 89.963(2)
_cell_angle_gamma 78.969(2)
_cell_formula_units_Z 8
_cell_length_a 10.8134(15)
_cell_length_b 15.288(2)
_cell_length_c 15.328(2)
_cell_measurement_temperature 223
_cell_volume 2482.9(6)
_computing_cell_refinement Unknown
_computing_data_collection Unknown
_computing_data_reduction Unknown
_computing_molecular_graphics 'CrystalStructure 4.0'
_computing_publication_material 'CrystalStructure 4.0 (Rigaku, 2010)'
_computing_structure_refinement 'SHELXL97 (Sheldrick, 2008)'
_computing_structure_solution SIR97
_diffrn_ambient_temperature 223
_diffrn_measured_fraction_theta_full 0.963
_diffrn_measured_fraction_theta_max 0.963
_diffrn_measurement_device_type 'Unknown CCD'
_diffrn_measurement_method \w
_diffrn_radiation_type 'Mo K\a'
_diffrn_radiation_wavelength 0.71069
_diffrn_reflns_av_R_equivalents 0.0233
_diffrn_reflns_limit_h_max 13
_diffrn_reflns_limit_h_min -13
_diffrn_reflns_limit_k_max 15
_diffrn_reflns_limit_k_min -19
_diffrn_reflns_limit_l_max 17
_diffrn_reflns_limit_l_min -19
_diffrn_reflns_number 13094
_diffrn_reflns_theta_full 26.50
_diffrn_reflns_theta_max 26.50
_diffrn_standards_number 0
_exptl_absorpt_coefficient_mu 0.165
_exptl_absorpt_correction_T_max 0.98
_exptl_absorpt_correction_T_min 0.80
_exptl_absorpt_correction_type multi-scan
_exptl_absorpt_process_details 'SADABS V2008/1 (Bruker AXS)'
_exptl_crystal_colour yellow
_exptl_crystal_density_diffrn 1.654
_exptl_crystal_density_method 'not measured'
_exptl_crystal_description block
_exptl_crystal_F_000 1248.00
_exptl_crystal_size_max 0.500
_exptl_crystal_size_mid 0.500
_exptl_crystal_size_min 0.400
_refine_diff_density_max 0.400
_refine_diff_density_min -0.290
_refine_ls_extinction_method none
_refine_ls_goodness_of_fit_ref 1.065
_refine_ls_hydrogen_treatment refxyz
_refine_ls_number_parameters 1027
_refine_ls_number_reflns 9924
_refine_ls_number_restraints 0
_refine_ls_R_factor_gt 0.0483
_refine_ls_shift/su_max 0.000
_refine_ls_structure_factor_coef Fsqd
_refine_ls_weighting_details 'w = 1/[\s^2^(Fo^2^)+(0.0723P)^2^+0.5115P] where P=(Fo^2^+2Fc^2^)/3'
_refine_ls_weighting_scheme calc
_refine_ls_wR_factor_ref 0.1447
_reflns_number_gt 7574
_reflns_number_total 9926
_reflns_threshold_expression F^2^>2.0\s(F^2^)
_cod_data_source_file cg401386b_si_005.cif
_cod_data_source_block 120828G_50_0m2
_cod_original_cell_volume 2483.0(6)
_cod_database_code 4508562

loop_
_symmetry_equiv_pos_site_id
_symmetry_equiv_pos_as_xyz
1 +X,+Y,+Z
2 -X,-Y,-Z

loop_
_atom_site_label
_atom_site_type_symbol
_atom_site_fract_x
_atom_site_fract_y
_atom_site_fract_z
_atom_site_U_iso_or_equiv
_atom_site_adp_type
_atom_site_occupancy
_atom_site_symmetry_multiplicity
_atom_site_calc_flag
F2 F 0.12197(13) 0.31764(10) 0.74968(9) 0.0682(4) Uani 1.0 2 d
F3 F -0.04448(13) 0.41069(12) 0.77998(9) 0.0758(5) Uani 1.0 2 d
F4 F 0.11691(14) 0.45766(10) 0.72850(9) 0.0701(4) Uani 1.0 2 d
F11 F 0.62685(13) 0.78513(10) 0.25807(9) 0.0697(4) Uani 1.0 2 d
F12 F 0.45612(13) 0.86695(11) 0.20872(8) 0.0695(5) Uani 1.0 2 d
F13 F 0.60989(14) 0.92669(10) 0.24547(9) 0.0681(4) Uani 1.0 2 d
F14 F 0.62588(13) 0.32099(10) -0.23317(9) 0.0684(4) Uani 1.0 2 d
F15 F 0.45633(13) 0.41039(12) -0.27326(9) 0.0775(5) Uani 1.0 2 d
F16 F 0.61369(15) 0.46140(10) -0.22685(9) 0.0710(4) Uani 1.0 2 d
F17 F 0.88571(14) 0.07200(11) -0.21838(9) 0.0680(4) Uani 1.0 2 d
F18 F 1.04413(13) 0.12788(11) -0.26112(8) 0.0700(5) Uani 1.0 2 d
F19 F 0.87673(13) 0.21279(10) -0.22024(9) 0.0682(4) Uani 1.0 2 d
F49 F 1.3363(3) 0.1695(2) 0.0493(2) 0.0954(9) Uani 0.8500 2 d
F50 F 1.38078(19) 0.0618(3) -0.05610(15) 0.0944(10) Uani 0.8000 2 d
F51 F 0.1510(13) 0.8189(10) 0.483(4) 0.31(3) Uani 0.2000 2 d
F52 F 0.1238(2) 0.4500(2) -0.06868(18) 0.0741(7) Uani 0.8000 2 d
F53 F 0.1659(9) 0.3158(7) -0.0451(12) 0.071(4) Uani 0.2000 2 d
F54 F 0.1531(2) 0.44980(19) 0.06298(17) 0.0629(6) Uani 0.8000 2 d
F55 F -0.3456(3) 0.45639(17) 0.4361(2) 0.0598(7) Uani 0.8000 2 d
F56 F -0.3481(4) 0.3347(3) 0.5064(4) 0.1086(17) Uani 0.8000 2 d
F57 F -0.3749(4) 0.4625(3) 0.5697(3) 0.0570(8) Uani 0.8000 2 d
F58 F 0.1231(15) 0.9410(11) 0.4728(14) 0.040(5) Uani 0.1000 2 d
F59 F 0.1806(3) 0.81412(18) 0.54057(17) 0.0584(7) Uani 0.8000 2 d
F60 F 0.1376(3) 0.95318(16) 0.5189(3) 0.0703(9) Uani 0.8000 2 d
F61 F -0.3403(11) 0.4063(10) 0.4427(8) 0.072(4) Uani 0.2000 2 d
F62 F -0.3357(10) 0.3249(9) 0.5574(9) 0.064(3) Uani 0.2000 2 d
F63 F -0.3881(17) 0.4262(14) 0.5734(12) 0.103(8) Uani 0.2000 2 d
F65 F 0.1227(10) 0.9283(13) 0.4130(12) 0.096(5) Uani 0.2000 2 d
F66 F 0.1290(4) 0.8589(5) 0.41293(18) 0.131(3) Uani 0.8000 2 d
F67 F 0.1271(11) 0.3775(17) -0.0687(6) 0.105(6) Uani 0.2000 2 d
F68 F 0.1634(3) 0.3237(2) 0.0215(5) 0.1258(19) Uani 0.8000 2 d
F69 F 1.3696(8) 0.1370(11) -0.0556(5) 0.066(3) Uani 0.2000 2 d
F70 F 1.3706(17) 0.0329(10) 0.041(2) 0.125(12) Uani 0.1500 2 d
F71 F 1.3502(4) 0.0348(3) 0.07537(18) 0.0616(9) Uani 0.8000 2 d
F72 F 0.1649(11) 0.378(2) 0.0622(8) 0.095(6) Uani 0.1500 2 d
F73 F 1.3485(10) 0.1713(8) -0.0197(17) 0.128(8) Uani 0.2000 2 d
F74 F 0.122(2) 0.4582(14) 0.002(3) 0.044(6) Uani 0.0500 2 d
F75 F 0.157(3) 0.900(8) 0.5457(16) 0.46(6) Uani 0.1000 2 d
N1 N 0.29283(14) 0.35037(12) 0.33543(11) 0.0437(4) Uani 1.0 2 d
N2 N 0.10037(13) 0.36485(10) 0.40214(10) 0.0368(4) Uani 1.0 2 d
N3 N -0.09630(14) 0.38562(10) 0.46207(10) 0.0373(4) Uani 1.0 2 d
N4 N 0.40006(14) 0.88305(11) 0.52829(10) 0.0388(4) Uani 1.0 2 d
N5 N 0.59289(14) 0.88532(11) 0.58807(10) 0.0371(4) Uani 1.0 2 d
N6 N 0.78261(14) 0.88448(12) 0.65470(11) 0.0452(4) Uani 1.0 2 d
N7 N 0.40523(14) 0.38093(11) 0.04730(11) 0.0398(4) Uani 1.0 2 d
N8 N 0.60096(14) 0.36528(11) 0.10969(10) 0.0375(4) Uani 1.0 2 d
N9 N 0.79270(14) 0.35308(12) 0.17776(11) 0.0446(4) Uani 1.0 2 d
N10 N 1.09994(14) 0.10877(11) 0.06041(10) 0.0402(4) Uani 1.0 2 d
N11 N 0.90491(14) 0.11677(11) 0.12071(10) 0.0382(4) Uani 1.0 2 d
N12 N 0.71381(14) 0.12130(12) 0.18689(11) 0.0451(4) Uani 1.0 2 d
C1 C -0.16930(17) 0.39848(13) 0.53093(13) 0.0386(5) Uani 1.0 2 d
C2 C 0.42998(19) 0.33699(17) 0.33552(16) 0.0462(5) Uani 1.0 2 d
C3 C 0.2291(3) 0.3568(3) 0.25209(16) 0.0565(7) Uani 1.0 2 d
C4 C 0.22547(17) 0.35607(12) 0.40978(13) 0.0369(4) Uani 1.0 2 d
C5 C 0.28631(18) 0.35453(13) 0.49295(14) 0.0403(5) Uani 1.0 2 d
C6 C 0.03013(16) 0.37569(12) 0.47567(12) 0.0342(4) Uani 1.0 2 d
C7 C 0.21671(18) 0.36545(13) 0.56602(14) 0.0400(5) Uani 1.0 2 d
C8 C 0.08283(17) 0.37740(12) 0.56028(12) 0.0347(4) Uani 1.0 2 d
C9 C -0.00067(18) 0.39122(13) 0.63090(13) 0.0396(5) Uani 1.0 2 d
C10 C -0.12824(19) 0.40221(14) 0.61635(14) 0.0429(5) Uani 1.0 2 d
C12 C 0.0478(2) 0.39447(16) 0.72207(14) 0.0507(6) Uani 1.0 2 d
C14 C 0.32980(17) 0.87765(14) 0.45958(13) 0.0399(5) Uani 1.0 2 d
C15 C 0.49767(17) 0.86903(12) 0.35963(12) 0.0372(4) Uani 1.0 2 d
C16 C 0.57899(17) 0.87265(12) 0.43004(12) 0.0345(4) Uani 1.0 2 d
C17 C 0.52503(16) 0.88089(12) 0.51511(12) 0.0344(4) Uani 1.0 2 d
C18 C 0.71179(18) 0.86634(13) 0.42550(13) 0.0398(5) Uani 1.0 2 d
C19 C 0.77980(18) 0.86837(14) 0.49838(14) 0.0420(5) Uani 1.0 2 d
C20 C 0.71718(17) 0.87936(13) 0.58130(13) 0.0373(4) Uani 1.0 2 d
C21 C 0.9203(2) 0.8691(2) 0.65695(18) 0.0522(6) Uani 1.0 2 d
C22 C 0.7176(3) 0.8989(2) 0.73714(16) 0.0538(6) Uani 1.0 2 d
C23 C 0.5471(2) 0.86192(15) 0.26832(14) 0.0477(5) Uani 1.0 2 d
C24 C 0.37168(19) 0.87131(14) 0.37373(13) 0.0423(5) Uani 1.0 2 d
C25 C 0.5482(2) 0.39601(16) -0.21334(14) 0.0512(6) Uani 1.0 2 d
C26 C 0.49982(18) 0.39091(13) -0.12167(13) 0.0407(5) Uani 1.0 2 d
C27 C 0.37314(19) 0.39806(15) -0.10865(14) 0.0452(5) Uani 1.0 2 d
C28 C 0.33190(18) 0.39243(14) -0.02275(14) 0.0432(5) Uani 1.0 2 d
C29 C 0.58349(17) 0.37881(12) -0.04973(12) 0.0352(4) Uani 1.0 2 d
C30 C 0.53108(16) 0.37496(12) 0.03539(12) 0.0346(4) Uani 1.0 2 d
C31 C 0.71674(18) 0.37003(13) -0.05394(14) 0.0412(5) Uani 1.0 2 d
C32 C 0.78664(18) 0.35949(14) 0.01999(14) 0.0423(5) Uani 1.0 2 d
C33 C 0.72557(17) 0.35888(13) 0.10316(13) 0.0375(4) Uani 1.0 2 d
C34 C 0.93009(19) 0.34065(19) 0.17897(17) 0.0499(6) Uani 1.0 2 d
C35 C 0.7291(3) 0.3577(3) 0.26103(16) 0.0580(7) Uani 1.0 2 d
C36 C 0.1925(2) 0.8781(2) 0.47990(15) 0.0548(6) Uani 1.0 2 d
C37 C 1.3117(2) 0.0967(2) 0.01076(16) 0.0589(7) Uani 1.0 2 d
C38 C 1.17209(17) 0.10763(14) -0.00892(13) 0.0425(5) Uani 1.0 2 d
C39 C 1.13018(18) 0.11503(15) -0.09570(14) 0.0438(5) Uani 1.0 2 d
C40 C 1.00252(17) 0.12512(13) -0.10966(13) 0.0386(5) Uani 1.0 2 d
C41 C 0.9529(2) 0.13437(16) -0.20235(14) 0.0491(5) Uani 1.0 2 d
C42 C 0.91999(17) 0.12700(12) -0.03869(12) 0.0352(4) Uani 1.0 2 d
C43 C 0.97372(16) 0.11778(12) 0.04706(12) 0.0340(4) Uani 1.0 2 d
C44 C 0.78585(18) 0.13860(13) -0.04415(14) 0.0402(5) Uani 1.0 2 d
C45 C 0.71749(18) 0.13861(14) 0.02901(14) 0.0410(5) Uani 1.0 2 d
C46 C 0.77995(17) 0.12605(13) 0.11299(13) 0.0372(4) Uani 1.0 2 d
C47 C 0.57644(19) 0.13855(18) 0.18650(17) 0.0497(6) Uani 1.0 2 d
C48 C 0.7790(3) 0.1020(3) 0.27033(16) 0.0607(7) Uani 1.0 2 d
C85 C 0.1934(2) 0.39911(19) -0.00542(17) 0.0586(7) Uani 1.0 2 d
C86 C -0.30940(19) 0.40879(15) 0.51357(16) 0.0481(5) Uani 1.0 2 d
H64 H 1.1891(19) 0.1149(13) -0.1421(14) 0.037(6) Uiso 1.0 2 d
H76 H 0.744(2) 0.1444(15) -0.1027(16) 0.049(6) Uiso 1.0 2 d
H77 H 0.630(3) 0.1473(15) 0.0266(16) 0.056(7) Uiso 1.0 2 d
H78 H 0.971(3) 0.285(2) 0.154(2) 0.080(9) Uiso 1.0 2 d
H79 H 0.953(3) 0.389(2) 0.148(2) 0.078(9) Uiso 1.0 2 d
H80 H 0.955(3) 0.3425(19) 0.243(2) 0.082(9) Uiso 1.0 2 d
H81 H 0.785(3) 0.3660(17) 0.3053(18) 0.064(8) Uiso 1.0 2 d
H82 H 0.656(3) 0.414(2) 0.259(2) 0.087(10) Uiso 1.0 2 d
H83 H 0.695(3) 0.306(2) 0.276(2) 0.083(10) Uiso 1.0 2 d
H84 H 0.876(3) 0.3530(15) 0.0186(15) 0.051(7) Uiso 1.0 2 d
H87 H 0.757(2) 0.3678(14) -0.1080(15) 0.047(6) Uiso 1.0 2 d
H88 H 0.548(3) 0.0936(17) 0.1534(17) 0.060(7) Uiso 1.0 2 d
H89 H 0.542(3) 0.1998(19) 0.1600(18) 0.071(8) Uiso 1.0 2 d
H90 H 0.551(3) 0.1335(16) 0.2475(17) 0.058(7) Uiso 1.0 2 d
H91 H 0.850(4) 0.048(3) 0.269(2) 0.097(11) Uiso 1.0 2 d
H92 H 0.818(4) 0.150(3) 0.285(3) 0.117(13) Uiso 1.0 2 d
H93 H 0.722(3) 0.097(2) 0.315(2) 0.087(9) Uiso 1.0 2 d
H94 H 0.316(3) 0.4051(16) -0.1540(17) 0.059(7) Uiso 1.0 2 d
H95 H 0.160(3) 0.407(2) 0.247(2) 0.088(10) Uiso 1.0 2 d
H96 H 0.191(4) 0.305(3) 0.246(3) 0.099(11) Uiso 1.0 2 d
H97 H 0.286(3) 0.356(2) 0.206(2) 0.088(10) Uiso 1.0 2 d
H98 H 0.460(3) 0.3398(17) 0.2725(18) 0.066(8) Uiso 1.0 2 d
H99 H 0.467(3) 0.2828(18) 0.3657(18) 0.067(8) Uiso 1.0 2 d
H100 H 0.459(3) 0.3806(17) 0.3629(17) 0.057(7) Uiso 1.0 2 d
H101 H 0.754(2) 0.8574(15) 0.3713(16) 0.051(6) Uiso 1.0 2 d
H102 H 0.870(3) 0.8584(15) 0.4945(15) 0.054(7) Uiso 1.0 2 d
H103 H 0.318(3) 0.8673(15) 0.3278(16) 0.051(7) Uiso 1.0 2 d
H104 H 0.953(3) 0.810(2) 0.6418(19) 0.079(9) Uiso 1.0 2 d
H105 H 0.949(3) 0.9146(19) 0.6215(19) 0.077(9) Uiso 1.0 2 d
H106 H 0.946(3) 0.8705(17) 0.7169(19) 0.064(8) Uiso 1.0 2 d
H107 H 0.645(3) 0.9476(19) 0.7309(19) 0.077(9) Uiso 1.0 2 d
H108 H 0.697(3) 0.842(3) 0.754(3) 0.093(11) Uiso 1.0 2 d
H109 H 0.775(3) 0.9015(18) 0.782(2) 0.076(9) Uiso 1.0 2 d
H110 H 0.375(3) 0.3462(15) 0.4964(15) 0.052(6) Uiso 1.0 2 d
H111 H 0.257(2) 0.3656(14) 0.6211(15) 0.042(6) Uiso 1.0 2 d
H112 H -0.185(3) 0.4137(16) 0.6612(17) 0.058(7) Uiso 1.0 2 d

loop_
_atom_site_aniso_label
_atom_site_aniso_U_11
_atom_site_aniso_U_22
_atom_site_aniso_U_33
_atom_site_aniso_U_12
_atom_site_aniso_U_13
_atom_site_aniso_U_23
F2 0.0627(9) 0.0839(10) 0.0493(8) 0.0031(8) -0.0087(7) 0.0107(7)
F3 0.0541(9) 0.1291(14) 0.0404(8) -0.0043(9) 0.0032(6) -0.0171(8)
F4 0.0724(10) 0.0876(11) 0.0567(9) -0.0275(8) -0.0145(7) -0.0164(8)
F11 0.0663(9) 0.0803(10) 0.0543(9) 0.0106(8) 0.0082(7) -0.0161(7)
F12 0.0540(8) 0.1187(13) 0.0334(7) -0.0111(8) -0.0042(6) -0.0037(7)
F13 0.0728(10) 0.0918(11) 0.0439(8) -0.0303(8) 0.0140(7) 0.0087(7)
F14 0.0646(9) 0.0808(10) 0.0541(9) 0.0039(8) 0.0108(7) -0.0158(7)
F15 0.0568(9) 0.1298(14) 0.0399(8) -0.0062(9) -0.0050(7) 0.0083(8)
F16 0.0778(10) 0.0833(10) 0.0541(9) -0.0257(8) 0.0148(8) 0.0111(7)
F17 0.0685(9) 0.0934(11) 0.0483(8) -0.0285(8) -0.0157(7) -0.0126(7)
F18 0.0497(8) 0.1209(13) 0.0376(8) -0.0114(8) 0.0030(6) -0.0057(8)
F19 0.0596(9) 0.0826(10) 0.0523(8) 0.0066(7) -0.0090(7) 0.0130(7)
F49 0.0507(14) 0.0844(17) 0.155(3) -0.0256(12) -0.0423(17) 0.0045(18)
F50 0.0299(10) 0.194(4) 0.0470(13) 0.0098(16) 0.0055(8) -0.0099(17)
F51 0.038(7) 0.040(7) 0.85(7) -0.014(5) -0.00(3) -0.02(2)
F52 0.0319(10) 0.121(2) 0.0604(16) 0.0046(12) -0.0066(9) 0.0077(15)
F53 0.035(5) 0.042(5) 0.134(11) -0.006(4) -0.009(6) 0.008(6)
F54 0.0342(10) 0.0938(16) 0.0589(15) -0.0068(11) 0.0107(9) -0.0066(13)
F55 0.0326(10) 0.0889(18) 0.0546(13) -0.0046(14) -0.0091(8) 0.0006(15)
F56 0.0406(13) 0.0574(16) 0.229(6) -0.0171(11) -0.041(3) 0.008(3)
F57 0.0268(15) 0.0783(15) 0.0629(15) 0.0013(11) 0.0056(11) -0.0173(12)
F58 0.031(8) 0.034(7) 0.053(12) 0.010(5) -0.004(8) -0.037(9)
F59 0.0399(14) 0.0694(15) 0.0689(16) -0.0199(11) 0.0179(10) 0.0021(10)
F60 0.0334(12) 0.0589(16) 0.115(4) -0.0004(9) 0.0169(16) -0.0024(15)
F61 0.032(5) 0.137(12) 0.047(6) -0.013(8) -0.000(4) -0.013(8)
F62 0.016(4) 0.043(5) 0.131(10) -0.006(3) -0.012(5) 0.000(6)
F63 0.039(6) 0.23(3) 0.045(6) -0.043(12) 0.015(4) -0.031(12)
F65 0.015(4) 0.160(12) 0.107(12) -0.003(6) -0.012(5) 0.018(11)
F66 0.058(2) 0.318(7) 0.0408(14) -0.093(4) -0.0048(11) -0.018(3)
F67 0.050(7) 0.249(18) 0.034(5) -0.080(11) -0.013(4) 0.008(9)
F68 0.0547(17) 0.0720(18) 0.261(6) -0.0289(12) 0.055(3) -0.044(3)
F69 0.029(5) 0.131(9) 0.048(5) -0.031(6) 0.016(3) -0.038(6)
F70 0.022(7) 0.032(8) 0.32(4) 0.019(6) -0.055(15) -0.047(14)
F71 0.0320(15) 0.097(3) 0.0504(11) 0.0001(13) -0.0091(8) -0.0002(10)
F72 0.030(6) 0.23(2) 0.037(7) -0.045(12) -0.001(5) 0.007(11)
F73 0.034(5) 0.069(7) 0.29(3) -0.009(5) 0.004(11) -0.119(13)
F74 0.022(12) 0.033(12) 0.060(19) 0.033(9) -0.009(12) 0.004(12)
F75 0.040(14) 1.35(18) 0.021(11) -0.19(5) 0.029(10) -0.21(4)
N1 0.0243(8) 0.0640(11) 0.0431(10) -0.0098(8) 0.0026(7) -0.0009(8)
N2 0.0239(8) 0.0468(9) 0.0401(9) -0.0081(7) 0.0009(7) -0.0015(7)
N3 0.0263(8) 0.0463(9) 0.0398(9) -0.0081(7) -0.0003(7) -0.0042(7)
N4 0.0257(8) 0.0561(10) 0.0353(9) -0.0099(7) 0.0008(7) -0.0004(7)
N5 0.0261(8) 0.0500(10) 0.0356(9) -0.0089(7) -0.0013(7) -0.0014(7)
N6 0.0249(8) 0.0723(12) 0.0405(10) -0.0145(8) -0.0012(7) -0.0049(8)
N7 0.0256(8) 0.0529(10) 0.0412(9) -0.0088(7) -0.0005(7) -0.0011(7)
N8 0.0248(8) 0.0489(9) 0.0400(9) -0.0097(7) 0.0002(7) -0.0040(7)
N9 0.0242(8) 0.0672(12) 0.0444(10) -0.0121(8) -0.0009(7) -0.0072(8)
N10 0.0246(8) 0.0583(10) 0.0382(9) -0.0078(7) -0.0018(7) -0.0070(8)
N11 0.0245(8) 0.0534(10) 0.0377(9) -0.0092(7) -0.0012(7) -0.0061(7)
N12 0.0247(8) 0.0690(12) 0.0436(10) -0.0128(8) 0.0012(7) -0.0067(8)
C1 0.0278(10) 0.0431(11) 0.0450(11) -0.0062(8) 0.0015(8) -0.0052(8)
C2 0.0255(10) 0.0599(14) 0.0539(14) -0.0098(10) 0.0050(9) -0.0025(11)
C3 0.0326(12) 0.094(2) 0.0431(13) -0.0115(13) 0.0026(10) -0.0070(12)
C4 0.0269(9) 0.0400(10) 0.0436(11) -0.0073(8) -0.0008(8) 0.0014(8)
C5 0.0241(10) 0.0469(11) 0.0493(12) -0.0072(8) -0.0042(8) 0.0027(9)
C6 0.0272(9) 0.0354(10) 0.0404(11) -0.0075(7) -0.0017(8) -0.0008(8)
C7 0.0318(10) 0.0469(11) 0.0413(11) -0.0086(8) -0.0074(9) 0.0016(9)
C8 0.0297(9) 0.0339(9) 0.0402(11) -0.0063(7) -0.0017(8) -0.0005(8)
C9 0.0350(10) 0.0415(11) 0.0412(11) -0.0050(8) -0.0026(8) -0.0016(8)
C10 0.0341(11) 0.0520(12) 0.0416(12) -0.0050(9) 0.0036(9) -0.0057(9)
C12 0.0403(12) 0.0672(15) 0.0430(12) -0.0055(11) -0.0015(9) -0.0049(10)
C14 0.0279(10) 0.0557(12) 0.0364(11) -0.0101(8) -0.0004(8) 0.0021(9)
C15 0.0355(10) 0.0419(10) 0.0331(10) -0.0058(8) 0.0016(8) 0.0022(8)
C16 0.0295(9) 0.0381(10) 0.0352(10) -0.0051(7) 0.0017(8) 0.0007(8)
C17 0.0265(9) 0.0394(10) 0.0372(10) -0.0078(7) 0.0019(8) 0.0018(8)
C18 0.0302(10) 0.0507(12) 0.0394(11) -0.0097(8) 0.0086(8) -0.0043(9)
C19 0.0249(10) 0.0544(12) 0.0475(12) -0.0095(8) 0.0043(8) -0.0036(9)
C20 0.0265(9) 0.0458(11) 0.0404(11) -0.0095(8) 0.0018(8) -0.0012(8)
C21 0.0263(11) 0.0793(18) 0.0524(15) -0.0138(11) -0.0055(9) -0.0015(13)
C22 0.0356(12) 0.0866(19) 0.0400(13) -0.0140(12) -0.0034(10) -0.0041(12)
C23 0.0407(12) 0.0646(14) 0.0358(11) -0.0064(10) 0.0010(9) 0.0005(10)
C24 0.0342(11) 0.0572(13) 0.0355(11) -0.0099(9) -0.0061(9) 0.0005(9)
C25 0.0437(12) 0.0646(14) 0.0427(12) -0.0055(11) 0.0000(10) 0.0027(10)
C26 0.0380(11) 0.0424(11) 0.0403(11) -0.0047(8) 0.0021(9) -0.0000(8)
C27 0.0341(11) 0.0594(13) 0.0402(12) -0.0056(9) -0.0047(9) 0.0012(10)
C28 0.0292(10) 0.0536(12) 0.0458(12) -0.0069(9) -0.0030(9) 0.0010(9)
C29 0.0311(10) 0.0351(10) 0.0396(10) -0.0070(8) 0.0026(8) -0.0023(8)
C30 0.0274(9) 0.0368(10) 0.0401(11) -0.0073(7) 0.0013(8) -0.0021(8)
C31 0.0338(10) 0.0479(12) 0.0430(12) -0.0095(9) 0.0092(9) -0.0055(9)
C32 0.0242(10) 0.0521(12) 0.0517(13) -0.0083(8) 0.0047(9) -0.0081(9)
C33 0.0269(9) 0.0409(10) 0.0462(11) -0.0095(8) 0.0007(8) -0.0066(8)
C34 0.0267(10) 0.0693(16) 0.0545(14) -0.0115(10) -0.0042(9) -0.0043(12)
C35 0.0352(12) 0.097(2) 0.0438(13) -0.0160(13) -0.0032(10) -0.0067(13)
C36 0.0323(12) 0.091(2) 0.0437(13) -0.0189(13) -0.0040(10) -0.0014(12)
C37 0.0311(12) 0.098(2) 0.0495(14) -0.0165(14) 0.0017(10) -0.0067(13)
C38 0.0261(10) 0.0610(13) 0.0396(11) -0.0056(9) -0.0001(8) -0.0057(9)
C39 0.0313(10) 0.0617(13) 0.0374(11) -0.0061(9) 0.0017(9) -0.0050(9)
C40 0.0332(10) 0.0446(11) 0.0370(11) -0.0048(8) -0.0039(8) -0.0040(8)
C41 0.0389(11) 0.0678(14) 0.0397(12) -0.0082(10) -0.0031(9) -0.0026(10)
C42 0.0291(9) 0.0367(10) 0.0396(10) -0.0054(8) -0.0052(8) -0.0042(8)
C43 0.0251(9) 0.0395(10) 0.0378(10) -0.0062(7) -0.0027(7) -0.0048(8)
C44 0.0302(10) 0.0503(12) 0.0399(11) -0.0071(8) -0.0072(8) -0.0024(9)
C45 0.0237(10) 0.0510(12) 0.0489(12) -0.0079(8) -0.0045(8) -0.0040(9)
C46 0.0271(9) 0.0435(11) 0.0419(11) -0.0078(8) -0.0007(8) -0.0066(8)
C47 0.0273(11) 0.0678(16) 0.0555(15) -0.0117(10) 0.0062(10) -0.0070(12)
C48 0.0370(13) 0.106(3) 0.0403(13) -0.0166(14) 0.0035(10) -0.0073(13)
C85 0.0329(12) 0.088(2) 0.0556(16) -0.0149(13) -0.0044(11) 0.0016(13)
C86 0.0299(11) 0.0629(14) 0.0525(14) -0.0096(10) 0.0023(10) -0.0102(11)

loop_
_atom_type_symbol
_atom_type_description
_atom_type_scat_dispersion_real
_atom_type_scat_dispersion_imag
_atom_type_scat_source
C C 0.0033 0.0016
;
International Tables for Crystallography
(1992, Vol. C, Tables 4.2.6.8 and 6.1.1.4)
;
H H 0.0000 0.0000
;
International Tables for Crystallography
(1992, Vol. C, Table 6.1.1.4)
;
N N 0.0061 0.0033
;
International Tables for Crystallography
(1992, Vol. C, Tables 4.2.6.8 and 6.1.1.4)
;
F F 0.0171 0.0103
;
International Tables for Crystallography
(1992, Vol. C, Tables 4.2.6.8 and 6.1.1.4)
;

loop_
_geom_angle_atom_site_label_1
_geom_angle_atom_site_label_2
_geom_angle_atom_site_label_3
_geom_angle
_geom_angle_publ_flag
F69 F49 F73 17.9(8) yes
F69 F49 C37 51.1(6) yes
F73 F49 C37 65.7(8) yes
F69 F50 F70 103.3(8) yes
F69 F50 F73 19.0(9) yes
F69 F50 C37 66.7(5) yes
F70 F50 F73 84.7(10) yes
F70 F50 C37 45.7(6) yes
F73 F50 C37 48.6(7) yes
F59 F51 F66 152.1(18) yes
F59 F51 F75 53(3) yes
F59 F51 C36 83(3) yes
F66 F51 F75 101(3) yes
F66 F51 C36 69.6(19) yes
F75 F51 C36 44(3) yes
F67 F52 F74 99.7(13) yes
F67 F52 C85 63.4(6) yes
F74 F52 C85 51.4(11) yes
F67 F53 F68 101.5(13) yes
F67 F53 C85 57.8(11) yes
F68 F53 C85 57.5(7) yes
F72 F54 F74 92.1(14) yes
F72 F54 C85 53.5(7) yes
F74 F54 C85 51.9(13) yes
F61 F55 C86 56.3(10) yes
F61 F56 F62 136.8(12) yes
F61 F56 F63 80.7(9) yes
F61 F56 C86 49.0(6) yes
F62 F56 F63 63.1(11) yes
F62 F56 C86 87.8(11) yes
F63 F56 C86 45.2(7) yes
F63 F57 C86 69.6(18) yes
F60 F58 F65 168(3) yes
F60 F58 F66 142.9(17) yes
F60 F58 F75 43(5) yes
F60 F58 C36 91.6(16) yes
F65 F58 F66 39.7(14) yes
F65 F58 F75 139(5) yes
F65 F58 C36 84.2(16) yes
F66 F58 F75 101(5) yes
F66 F58 C36 54.9(8) yes
F75 F58 C36 56(4) yes
F51 F59 F75 91.9(15) yes
F51 F59 C36 53.6(10) yes
F75 F59 C36 50.6(13) yes
F58 F60 F65 6.9(14) yes
F58 F60 F75 101(5) yes
F58 F60 C36 54.2(11) yes
F65 F60 F75 102(4) yes
F65 F60 C36 52.1(6) yes
F75 F60 C36 56(4) yes
F55 F61 F56 144.0(15) yes
F55 F61 C86 90.2(13) yes
F56 F61 C86 58.6(6) yes
F56 F62 F63 90.3(12) yes
F56 F62 C86 60.0(9) yes
F63 F62 C86 48.2(8) yes
F56 F63 F57 130(3) yes
F56 F63 F62 26.6(6) yes
F56 F63 C86 46.8(7) yes
F57 F63 F62 143(3) yes
F57 F63 C86 84(2) yes
F62 F63 C86 62.2(10) yes
F58 F65 F60 5.5(11) yes
F58 F65 F66 105(2) yes
F58 F65 C36 52.6(12) yes
F60 F65 F66 106.9(13) yes
F60 F65 C36 51.0(7) yes
F66 F65 C36 63.8(9) yes
F51 F66 F58 80.4(16) yes
F51 F66 F65 115.2(17) yes
F51 F66 C36 50.6(11) yes
F58 F66 F65 35.2(13) yes
F58 F66 C36 43.3(7) yes
F65 F66 C36 70.3(10) yes
F52 F67 F53 148.4(16) yes
F52 F67 F68 115.5(11) yes
F52 F67 F74 40.1(12) yes
F52 F67 C85 67.4(12) yes
F53 F67 F68 40.0(11) yes
F53 F67 F74 115.2(15) yes
F53 F67 C85 81.5(11) yes
F68 F67 F74 76.7(12) yes
F68 F67 C85 52.7(4) yes
F74 F67 C85 40.1(10) yes
F53 F68 F67 38.5(10) yes
F53 F68 F72 135.4(13) yes
F53 F68 C85 80.4(7) yes
F67 F68 F72 99.8(14) yes
F67 F68 C85 52.7(9) yes
F72 F68 C85 55.9(11) yes
F49 F69 F50 109.2(8) yes
F49 F69 F73 24.6(15) yes
F49 F69 C37 50.4(3) yes
F50 F69 F73 133.1(18) yes
F50 F69 C37 64.0(7) yes
F73 F69 C37 70.7(14) yes
F50 F70 F71 156(2) yes
F50 F70 C37 58.1(13) yes
F71 F70 C37 98.2(19) yes
F70 F71 C37 56.7(16) yes
F54 F72 F68 144.2(15) yes
F54 F72 F74 41.3(15) yes
F54 F72 C85 75.8(17) yes
F68 F72 F74 103.2(16) yes
F68 F72 C85 72.7(10) yes
F74 F72 C85 46.1(15) yes
F49 F73 F50 110.3(11) yes
F49 F73 F69 138(2) yes
F49 F73 C37 67.8(11) yes
F50 F73 F69 28.0(12) yes
F50 F73 C37 48.9(5) yes
F69 F73 C37 75.6(14) yes
F52 F74 F54 157(3) yes
F52 F74 F67 40.2(12) yes
F52 F74 F72 119(2) yes
F52 F74 C85 76(2) yes
F54 F74 F67 126.0(18) yes
F54 F74 F72 46.6(15) yes
F54 F74 C85 82.2(18) yes
F67 F74 F72 80.1(15) yes
F67 F74 C85 50.7(13) yes
F72 F74 C85 48.8(12) yes
F51 F75 F58 78(4) yes
F51 F75 F59 35(3) yes
F51 F75 F60 114(3) yes
F51 F75 C36 42(4) yes
F58 F75 F59 112(5) yes
F58 F75 F60 36.3(16) yes
F58 F75 C36 54.4(15) yes
F59 F75 F60 148(5) yes
F59 F75 C36 66(5) yes
F60 F75 C36 84(3) yes
C2 N1 C3 117.66(18) yes
C2 N1 C4 122.43(18) yes
C3 N1 C4 119.90(17) yes
C4 N2 C6 118.29(16) yes
C1 N3 C6 117.20(16) yes
C14 N4 C17 117.49(16) yes
C17 N5 C20 118.65(16) yes
C20 N6 C21 122.33(18) yes
C20 N6 C22 120.18(17) yes
C21 N6 C22 117.33(19) yes
C28 N7 C30 117.82(17) yes
C30 N8 C33 118.48(16) yes
C33 N9 C34 122.43(18) yes
C33 N9 C35 119.99(17) yes
C34 N9 C35 117.57(18) yes
C38 N10 C43 117.69(16) yes
C43 N11 C46 118.48(16) yes
C46 N12 C47 121.92(18) yes
C46 N12 C48 119.93(17) yes
C47 N12 C48 118.11(18) yes
N3 C1 C10 125.64(18) yes
N3 C1 C86 115.84(18) yes
C10 C1 C86 118.51(18) yes
N1 C4 N2 117.33(18) yes
N1 C4 C5 120.82(17) yes
N2 C4 C5 121.83(18) yes
C4 C5 C7 119.92(18) yes
N2 C6 N3 114.60(16) yes
N2 C6 C8 123.35(16) yes
N3 C6 C8 122.05(17) yes
C5 C7 C8 119.88(19) yes
C6 C8 C7 116.67(17) yes
C6 C8 C9 117.71(17) yes
C7 C8 C9 125.62(18) yes
C8 C9 C10 119.80(19) yes
C8 C9 C12 120.83(18) yes
C10 C9 C12 119.37(19) yes
C1 C10 C9 117.59(19) yes
F2 C12 F3 106.56(18) yes
F2 C12 F4 106.11(18) yes
F2 C12 C9 112.03(19) yes
F3 C12 F4 106.87(19) yes
F3 C12 C9 112.60(18) yes
F4 C12 C9 112.25(19) yes
N4 C14 C24 125.69(18) yes
N4 C14 C36 114.33(18) yes
C24 C14 C36 119.98(19) yes
C16 C15 C23 120.58(17) yes
C16 C15 C24 120.21(18) yes
C23 C15 C24 119.21(18) yes
C15 C16 C17 117.56(17) yes
C15 C16 C18 126.11(18) yes
C17 C16 C18 116.31(17) yes
N4 C17 N5 114.93(16) yes
N4 C17 C16 121.69(17) yes
N5 C17 C16 123.36(17) yes
C16 C18 C19 120.34(19) yes
C18 C19 C20 119.69(18) yes
N5 C20 N6 117.57(18) yes
N5 C20 C19 121.61(18) yes
N6 C20 C19 120.82(17) yes
F11 C23 F12 106.39(19) yes
F11 C23 F13 106.20(18) yes
F11 C23 C15 112.46(17) yes
F12 C23 F13 106.40(18) yes
F12 C23 C15 112.76(18) yes
F13 C23 C15 112.15(19) yes
C14 C24 C15 117.33(19) yes
F14 C25 F15 106.26(19) yes
F14 C25 F16 105.81(18) yes
F14 C25 C26 112.40(18) yes
F15 C25 F16 106.60(18) yes
F15 C25 C26 112.78(18) yes
F16 C25 C26 112.46(19) yes
C25 C26 C27 119.25(19) yes
C25 C26 C29 120.59(18) yes
C27 C26 C29 120.16(19) yes
C26 C27 C28 117.60(19) yes
N7 C28 C27 125.21(19) yes
N7 C28 C85 115.40(19) yes
C27 C28 C85 119.40(19) yes
C26 C29 C30 117.60(17) yes
C26 C29 C31 125.95(18) yes
C30 C29 C31 116.45(17) yes
N7 C30 N8 115.06(17) yes
N7 C30 C29 121.59(17) yes
N8 C30 C29 123.35(16) yes
C29 C31 C32 120.28(19) yes
C31 C32 C33 119.55(18) yes
N8 C33 N9 117.55(18) yes
N8 C33 C32 121.85(18) yes
N9 C33 C32 120.59(17) yes
F51 C36 F58 113.9(12) yes
F51 C36 F59 44(3) yes
F51 C36 F60 121.3(17) yes
F51 C36 F65 101(3) yes
F51 C36 F66 60(3) yes
F51 C36 F75 95(6) yes
F51 C36 C14 124.0(10) yes
F58 C36 F59 121.6(11) yes
F58 C36 F60 34.2(11) yes
F58 C36 F65 43.2(14) yes
F58 C36 F66 81.8(11) yes
F58 C36 F75 69(5) yes
F58 C36 C14 119.9(10) yes
F59 C36 F60 102.1(3) yes
F59 C36 F65 138.9(7) yes
F59 C36 F66 103.2(4) yes
F59 C36 F75 63(6) yes
F59 C36 C14 111.3(2) yes
F60 C36 F65 76.9(8) yes
F60 C36 F66 114.4(4) yes
F60 C36 F75 40(6) yes
F60 C36 C14 111.9(3) yes
F65 C36 F66 45.9(9) yes
F65 C36 F75 111(4) yes
F65 C36 C14 106.8(6) yes
F66 C36 F75 129(2) yes
F66 C36 C14 112.9(3) yes
F75 C36 C14 118(3) yes
F49 C37 F50 121.4(3) yes
F49 C37 F69 78.5(7) yes
F49 C37 F70 111.4(13) yes
F49 C37 F71 99.1(3) yes
F49 C37 F73 46.5(11) yes
F49 C37 C38 110.5(3) yes
F50 C37 F69 49.4(7) yes
F50 C37 F70 76.2(15) yes
F50 C37 F71 101.2(3) yes
F50 C37 F73 82.5(9) yes
F50 C37 C38 111.0(3) yes
F69 C37 F70 114.4(13) yes
F69 C37 F71 135.2(5) yes
F69 C37 F73 33.7(12) yes
F69 C37 C38 110.1(4) yes
F70 C37 F71 25.1(15) yes
F70 C37 F73 129.0(11) yes
F70 C37 C38 123.3(10) yes
F71 C37 F73 135.1(9) yes
F71 C37 C38 112.4(3) yes
F73 C37 C38 107.5(6) yes
N10 C38 C37 114.87(18) yes
N10 C38 C39 125.59(18) yes
C37 C38 C39 119.55(18) yes
C38 C39 C40 117.02(19) yes
C39 C40 C41 118.82(18) yes
C39 C40 C42 120.43(19) yes
C41 C40 C42 120.75(17) yes
F17 C41 F18 106.88(19) yes
F17 C41 F19 106.11(18) yes
F17 C41 C40 112.07(19) yes
F18 C41 F19 106.49(18) yes
F18 C41 C40 112.73(17) yes
F19 C41 C40 112.12(19) yes
C40 C42 C43 117.59(17) yes
C40 C42 C44 126.01(18) yes
C43 C42 C44 116.40(17) yes
N10 C43 N11 114.92(16) yes
N10 C43 C42 121.69(17) yes
N11 C43 C42 123.39(16) yes
C42 C44 C45 120.14(19) yes
C44 C45 C46 119.74(18) yes
N11 C46 N12 117.51(17) yes
N11 C46 C45 121.80(18) yes
N12 C46 C45 120.67(17) yes
F52 C85 F53 89.8(6) yes
F52 C85 F54 98.1(3) yes
F52 C85 F67 49.2(11) yes
F52 C85 F68 119.2(4) yes
F52 C85 F72 129.4(8) yes
F52 C85 F74 52(2) yes
F52 C85 C28 110.8(3) yes
F53 C85 F54 137.9(6) yes
F53 C85 F67 40.7(12) yes
F53 C85 F68 42.1(7) yes
F53 C85 F72 93.1(17) yes
F53 C85 F74 122.8(15) yes
F53 C85 C28 102.4(5) yes
F54 C85 F67 128.5(7) yes
F54 C85 F68 100.5(4) yes
F54 C85 F72 50.7(16) yes
F54 C85 F74 46(2) yes
F54 C85 C28 112.9(3) yes
F67 C85 F68 74.7(11) yes
F67 C85 F72 114.7(13) yes
F67 C85 F74 89.2(19) yes
F67 C85 C28 115.8(5) yes
F68 C85 F72 51.4(16) yes
F68 C85 F74 115.9(14) yes
F68 C85 C28 113.7(3) yes
F72 C85 F74 85(3) yes
F72 C85 C28 117.7(6) yes
F74 C85 C28 128.8(13) yes
F55 C86 F56 104.1(3) yes
F55 C86 F57 100.3(3) yes
F55 C86 F61 33.5(8) yes
F55 C86 F62 135.1(6) yes
F55 C86 F63 113.2(9) yes
F55 C86 C1 112.0(3) yes
F56 C86 F57 114.1(3) yes
F56 C86 F61 72.3(8) yes
F56 C86 F62 32.2(6) yes
F56 C86 F63 88.0(10) yes
F56 C86 C1 114.7(3) yes
F57 C86 F61 123.0(7) yes
F57 C86 F62 95.1(6) yes
F57 C86 F63 26.5(10) yes
F57 C86 C1 110.6(3) yes
F61 C86 F62 104.5(9) yes
F61 C86 F63 121.6(11) yes
F61 C86 C1 116.9(6) yes
F62 C86 F63 69.6(11) yes
F62 C86 C1 101.2(5) yes
F63 C86 C1 121.3(9) yes
N1 C2 H98 108.6(15) no
N1 C2 H99 111.5(17) no
N1 C2 H100 112.2(15) no
H98 C2 H99 112(2) no
H98 C2 H100 107(3) no
H99 C2 H100 106(3) no
N1 C3 H95 111.9(19) no
N1 C3 H96 110(2) no
N1 C3 H97 112(2) no
H95 C3 H96 105(3) no
H95 C3 H97 113(3) no
H96 C3 H97 105(3) no
C4 C5 H110 119.8(14) no
C7 C5 H110 120.2(14) no
C5 C7 H111 120.2(13) no
C8 C7 H111 119.9(13) no
C1 C10 H112 121.1(16) no
C9 C10 H112 121.3(16) no
C16 C18 H101 120.5(14) no
C19 C18 H101 119.1(14) no
C18 C19 H102 118.8(14) no
C20 C19 H102 121.3(14) no
N6 C21 H104 109.3(19) no
N6 C21 H105 109.5(16) no
N6 C21 H106 107.6(16) no
H104 C21 H105 115(3) no
H104 C21 H106 105(3) no
H105 C21 H106 111(3) no
N6 C22 H107 111.2(17) no
N6 C22 H108 104(2) no
N6 C22 H109 110.4(18) no
H107 C22 H108 115(3) no
H107 C22 H109 117(3) no
H108 C22 H109 98(3) no
C14 C24 H103 122.3(15) no
C15 C24 H103 120.4(15) no
C26 C27 H94 122.6(16) no
C28 C27 H94 119.7(16) no
C29 C31 H87 120.2(14) no
C32 C31 H87 119.4(14) no
C31 C32 H84 121.6(14) no
C33 C32 H84 118.9(14) no
N9 C34 H78 112.8(18) no
N9 C34 H79 108.5(17) no
N9 C34 H80 105.5(17) no
H78 C34 H79 109(3) no
H78 C34 H80 112(3) no
H79 C34 H80 108(3) no
N9 C35 H81 109.9(17) no
N9 C35 H82 109.5(17) no
N9 C35 H83 112.9(19) no
H81 C35 H82 106(3) no
H81 C35 H83 109(3) no
H82 C35 H83 109(3) no
C38 C39 H64 120.0(13) no
C40 C39 H64 122.9(13) no
C42 C44 H76 119.6(14) no
C45 C44 H76 120.2(14) no
C44 C45 H77 121.1(15) no
C46 C45 H77 119.1(15) no
N12 C47 H88 108.8(14) no
N12 C47 H89 110.6(16) no
N12 C47 H90 106.3(15) no
H88 C47 H89 110(3) no
H88 C47 H90 110(3) no
H89 C47 H90 110(2) no
N12 C48 H91 111.7(19) no
N12 C48 H92 111(3) no
N12 C48 H93 111(2) no
H91 C48 H92 106(3) no
H91 C48 H93 113(3) no
H92 C48 H93 105(3) no

loop_
_geom_bond_atom_site_label_1
_geom_bond_atom_site_label_2
_geom_bond_distance
_geom_bond_publ_flag
F2 C12 1.336(3) yes
F3 C12 1.332(3) yes
F4 C12 1.338(3) yes
F11 C23 1.334(3) yes
F12 C23 1.331(3) yes
F13 C23 1.335(3) yes
F14 C25 1.336(3) yes
F15 C25 1.332(3) yes
F16 C25 1.338(3) yes
F17 C41 1.338(3) yes
F18 C41 1.329(3) yes
F19 C41 1.333(3) yes
F49 F69 1.727(10) yes
F49 F73 1.06(3) yes
F49 C37 1.359(5) yes
F50 F69 1.134(17) yes
F50 F70 1.54(3) yes
F50 F73 1.766(16) yes
F50 C37 1.343(4) yes
F51 F59 0.93(5) yes
F51 F66 1.21(5) yes
F51 F75 1.62(11) yes
F51 C36 1.083(16) yes
F52 F67 1.10(3) yes
F52 F74 1.10(4) yes
F52 C85 1.343(4) yes
F53 F67 1.00(3) yes
F53 F68 1.034(19) yes
F53 C85 1.521(13) yes
F54 F72 1.09(4) yes
F54 F74 0.99(4) yes
F54 C85 1.361(4) yes
F55 F61 0.757(15) yes
F55 C86 1.373(4) yes
F56 F61 1.441(14) yes
F56 F62 0.793(14) yes
F56 F63 1.77(2) yes
F56 C86 1.291(5) yes
F57 F63 0.60(3) yes
F57 C86 1.332(5) yes
F58 F60 0.76(3) yes
F58 F65 0.95(3) yes
F58 F66 1.59(2) yes
F58 F75 1.27(6) yes
F58 C36 1.101(15) yes
F59 F75 1.30(12) yes
F59 C36 1.335(4) yes
F60 F65 1.702(19) yes
F60 F75 0.87(10) yes
F60 C36 1.358(4) yes
F61 C86 1.142(13) yes
F62 F63 1.58(3) yes
F62 C86 1.489(14) yes
F63 C86 1.256(19) yes
F65 F66 1.05(2) yes
F65 C36 1.378(16) yes
F66 C36 1.313(5) yes
F67 F68 1.578(15) yes
F67 F74 1.68(4) yes
F67 C85 1.301(15) yes
F68 F72 1.06(3) yes
F68 C85 1.301(5) yes
F69 F73 0.79(3) yes
F69 C37 1.372(11) yes
F70 F71 0.57(3) yes
F70 C37 1.132(18) yes
F71 C37 1.339(4) yes
F72 F74 1.49(4) yes
F72 C85 1.129(15) yes
F73 C37 1.337(15) yes
F74 C85 1.08(2) yes
F75 C36 1.13(5) yes
N1 C2 1.458(3) yes
N1 C3 1.441(3) yes
N1 C4 1.350(3) yes
N2 C4 1.338(3) yes
N2 C6 1.359(3) yes
N3 C1 1.319(3) yes
N3 C6 1.361(3) yes
N4 C14 1.315(3) yes
N4 C17 1.361(3) yes
N5 C17 1.350(3) yes
N5 C20 1.334(3) yes
N6 C20 1.343(3) yes
N6 C21 1.463(3) yes
N6 C22 1.453(3) yes
N7 C28 1.319(3) yes
N7 C30 1.359(3) yes
N8 C30 1.352(3) yes
N8 C33 1.336(3) yes
N9 C33 1.344(3) yes
N9 C34 1.461(3) yes
N9 C35 1.449(3) yes
N10 C38 1.317(3) yes
N10 C43 1.360(3) yes
N11 C43 1.353(3) yes
N11 C46 1.336(3) yes
N12 C46 1.345(3) yes
N12 C47 1.458(3) yes
N12 C48 1.449(3) yes
C1 C10 1.391(3) yes
C1 C86 1.515(3) yes
C4 C5 1.432(3) yes
C5 C7 1.349(3) yes
C6 C8 1.421(3) yes
C7 C8 1.426(3) yes
C8 C9 1.408(3) yes
C9 C10 1.374(3) yes
C9 C12 1.500(3) yes
C14 C24 1.394(3) yes
C14 C36 1.515(3) yes
C15 C16 1.403(3) yes
C15 C23 1.500(3) yes
C15 C24 1.373(3) yes
C16 C17 1.431(3) yes
C16 C18 1.423(3) yes
C18 C19 1.343(3) yes
C19 C20 1.443(3) yes
C25 C26 1.502(3) yes
C26 C27 1.369(3) yes
C26 C29 1.408(3) yes
C27 C28 1.393(3) yes
C28 C85 1.506(3) yes
C29 C30 1.425(3) yes
C29 C31 1.423(3) yes
C31 C32 1.347(3) yes
C32 C33 1.436(3) yes
C37 C38 1.515(3) yes
C38 C39 1.397(3) yes
C39 C40 1.375(3) yes
C40 C41 1.508(3) yes
C40 C42 1.405(3) yes
C42 C43 1.426(3) yes
C42 C44 1.429(3) yes
C44 C45 1.343(3) yes
C45 C46 1.440(3) yes
C2 H98 1.02(3) no
C2 H99 0.94(3) no
C2 H100 0.91(3) no
C3 H95 0.96(3) no
C3 H96 0.96(4) no
C3 H97 0.94(4) no
C5 H110 0.95(3) no
C7 H111 0.95(3) no
C10 H112 0.92(3) no
C18 H101 0.95(3) no
C19 H102 0.96(3) no
C21 H104 0.94(3) no
C21 H105 0.95(3) no
C21 H106 0.96(3) no
C22 H107 0.97(3) no
C22 H108 0.96(4) no
C22 H109 0.93(3) no
C24 H103 0.92(3) no
C27 H94 0.92(3) no
C31 H87 0.93(3) no
C32 H84 0.95(3) no
C34 H78 0.98(3) no
C34 H79 0.93(3) no
C34 H80 1.01(4) no
C35 H81 0.94(3) no
C35 H82 1.05(3) no
C35 H83 0.94(4) no
C39 H64 0.95(2) no
C44 H76 1.00(3) no
C45 H77 0.93(3) no
C47 H88 0.97(3) no
C47 H89 1.00(3) no
C47 H90 0.98(3) no
C48 H91 1.02(3) no
C48 H92 0.95(5) no
C48 H93 0.93(4) no

loop_
_geom_contact_atom_site_label_1
_geom_contact_atom_site_label_2
_geom_contact_distance
_geom_contact_publ_flag
_geom_contact_site_symmetry_2
F2 C7 3.091(3) no .
F2 C8 2.999(3) no .
F2 C10 3.396(3) no .
F3 C10 2.686(3) no .
F4 C7 3.028(3) no .
F4 C8 2.971(3) no .
F4 C10 3.425(3) no .
F11 C16 3.024(3) no .
F11 C18 3.127(3) no .
F11 C24 3.371(3) no .
F12 C24 2.689(3) no .
F13 C16 2.939(3) no .
F13 C18 3.001(3) no .
F13 C24 3.443(3) no .
F14 C27 3.394(3) no .
F14 C29 3.004(3) no .
F14 C31 3.098(3) no .
F15 C27 2.687(3) no .
F16 C27 3.427(3) no .
F16 C29 2.973(3) no .
F16 C31 3.034(3) no .
F17 C39 3.431(3) no .
F17 C42 2.969(3) no .
F17 C44 3.037(3) no .
F18 C39 2.685(3) no .
F19 C39 3.391(3) no .
F19 C42 3.005(3) no .
F19 C44 3.100(3) no .
F49 N10 2.884(4) no .
F49 C39 3.396(4) no .
F50 N10 3.498(3) no .
F50 C39 2.734(3) no .
F51 N4 3.13(2) no .
F51 C24 3.12(3) no .
F52 N7 3.479(3) no .
F52 C27 2.741(3) no .
F53 N7 3.293(13) no .
F53 C27 2.913(12) no .
F54 N7 2.744(3) no .
F54 C27 3.566(4) no .
F55 N3 2.726(4) no .
F55 C10 3.584(4) no .
F56 N3 3.038(5) no .
F56 C10 3.271(5) no .
F57 N3 3.470(4) no .
F57 C10 2.732(4) no .
F58 N4 3.063(16) no .
F58 C24 3.123(17) no .
F59 N4 2.777(4) no .
F59 C24 3.464(4) no .
F60 N4 2.836(3) no .
F60 C24 3.467(4) no .
F61 N3 2.611(12) no .
F61 C10 3.505(13) no .
F62 N3 3.234(12) no .
F62 C10 2.896(13) no .
F63 N3 3.552(18) no .
F63 C10 2.836(19) no .
F65 N4 3.416(13) no .
F65 C24 2.745(11) no .
F66 N4 3.514(5) no .
F66 C24 2.731(5) no .
F67 N7 3.506(12) no .
F67 C27 2.802(14) no .
F68 N7 2.946(4) no .
F68 C27 3.338(6) no .
F69 N10 3.499(10) no .
F69 C39 2.748(10) no .
F70 N10 2.956(17) no .
F70 C39 3.34(3) no .
F71 N10 2.731(4) no .
F71 C39 3.545(4) no .
F72 N7 2.618(13) no .
F72 C27 3.492(13) no .
F73 N10 3.239(14) no .
F73 C39 2.927(15) no .
F74 N7 3.13(2) no .
F74 C27 3.21(3) no .
F75 N4 2.61(3) no .
F75 C24 3.50(3) no .
N1 C6 3.536(3) no .
N2 C1 3.493(3) no .
N2 C3 2.684(3) no .
N2 C7 2.811(3) no .
N3 C4 3.520(3) no .
N3 C9 2.799(3) no .
N4 C15 2.796(3) no .
N4 C20 3.514(3) no .
N5 C14 3.485(3) no .
N5 C18 2.808(3) no .
N5 C22 2.692(3) no .
N6 C17 3.524(3) no .
N7 C26 2.791(3) no .
N7 C33 3.517(3) no .
N8 C28 3.494(3) no .
N8 C31 2.806(3) no .
N8 C35 2.688(3) no .
N9 C30 3.527(3) no .
N10 C40 2.792(3) no .
N10 C46 3.516(3) no .
N11 C38 3.491(3) no .
N11 C44 2.810(3) no .
N11 C48 2.687(3) no .
N12 C43 3.528(3) no .
C1 C8 2.718(3) no .
C2 C5 2.867(4) no .
C4 C8 2.774(3) no .
C5 C6 2.738(3) no .
C6 C10 2.753(3) no .
C7 C12 3.010(3) no .
C14 C16 2.719(3) no .
C16 C20 2.777(3) no .
C17 C19 2.738(3) no .
C17 C24 2.757(3) no .
C18 C23 3.008(3) no .
C19 C21 2.869(4) no .
C25 C31 3.011(3) no .
C27 C30 2.757(3) no .
C28 C29 2.722(3) no .
C29 C33 2.773(3) no .
C30 C32 2.739(3) no .
C32 C34 2.860(4) no .
C38 C42 2.721(3) no .
C39 C43 2.762(3) no .
C41 C44 3.019(3) no .
C42 C46 2.775(3) no .
C43 C45 2.740(3) no .
C45 C47 2.855(4) no .
F2 F11 2.8719(19) no 2_666
F2 F18 3.185(3) no 1_456
F2 F19 3.370(3) no 1_456
F2 F52 3.536(4) no 1_556
F2 F53 3.180(18) no 1_556
F2 F67 2.983(13) no 1_556
F3 F19 3.297(3) no 1_456
F3 F52 3.104(4) no 1_556
F3 F53 3.574(14) no 1_556
F3 F54 3.369(4) no 2_566
F3 F67 2.931(10) no 1_556
F4 F52 3.105(4) no 1_556
F4 F67 3.269(12) no 1_556
F4 N9 3.599(3) no 2_666
F4 C34 3.417(4) no 2_666
F4 C35 3.552(4) no 2_666
F11 F2 2.8719(19) no 2_666
F11 F14 3.466(3) no 2_665
F11 F15 3.278(3) no 2_665
F11 F69 3.263(9) no 2_765
F12 F14 3.168(3) no 2_665
F12 F50 3.195(3) no 2_765
F12 F69 3.005(8) no 2_765
F12 F70 3.50(3) no 1_465
F12 F71 3.217(4) no 1_465
F12 F73 3.59(2) no 2_765
F13 F50 2.901(3) no 2_765
F13 F69 3.116(10) no 2_765
F13 N12 3.449(3) no 1_565
F13 C47 3.264(4) no 1_565
F13 C48 3.559(4) no 1_565
F14 F11 3.466(3) no 2_665
F14 F12 3.168(3) no 2_665
F14 F19 2.8948(19) no .
F14 F62 3.236(13) no 1_654
F14 F63 3.281(19) no 1_654
F15 F11 3.278(3) no 2_665
F15 F55 3.210(4) no 2_565
F15 F57 3.177(5) no 1_654
F15 F62 3.572(12) no 1_654
F15 F63 2.915(19) no 1_654
F16 F57 3.120(5) no 1_654
F16 F63 3.139(19) no 1_654
F16 N1 3.555(3) no 2_665
F16 C2 3.370(3) no 2_665
F16 C3 3.528(4) no 2_665
F17 F65 2.985(19) no 2_665
F17 F66 3.100(4) no 2_665
F17 N10 3.549(3) no 2_755
F17 N11 3.565(2) no 2_755
F17 C22 3.580(4) no 1_544
F18 F2 3.185(3) no 1_654
F18 F65 3.200(17) no 2_665
F18 F66 2.961(4) no 2_665
F19 F2 3.370(3) no 1_654
F19 F3 3.297(3) no 1_654
F19 F14 2.8948(19) no .
F19 F66 3.213(5) no 2_665
F49 F53 2.923(11) no 1_655
F49 F68 2.727(4) no 1_655
F49 F72 3.38(3) no 1_655
F49 N7 3.451(4) no 1_655
F49 C22 3.463(4) no 2_766
F49 C28 3.513(4) no 1_655
F49 C47 3.288(4) no 1_655
F50 F12 3.195(3) no 2_765
F50 F13 2.901(3) no 2_765
F50 F50 3.308(4) no 2_855
F50 F70 2.802(17) no 2_855
F50 F71 3.022(4) no 2_855
F50 C23 3.530(4) no 2_765
F50 C45 3.433(5) no 2_755
F51 F56 2.850(13) no 2_566
F51 F62 2.77(3) no 2_566
F51 N3 3.352(18) no 2_566
F51 C1 3.312(16) no 2_566
F51 C86 3.571(14) no 2_566
F52 F2 3.536(4) no 1_554
F52 F3 3.104(4) no 1_554
F52 F4 3.105(4) no 1_554
F52 F52 3.568(4) no 2_565
F52 F54 3.095(3) no 2_565
F52 F74 2.97(3) no 2_565
F52 C12 3.502(4) no 1_554
F52 C32 3.363(4) no 2_665
F52 C34 3.480(4) no 2_665
F53 F2 3.180(18) no 1_554
F53 F3 3.574(14) no 1_554
F53 F49 2.923(11) no 1_455
F53 F69 3.178(16) no 1_455
F53 F73 2.677(14) no 1_455
F53 C37 3.477(10) no 1_455
F53 C38 3.187(10) no 1_455
F53 C39 3.302(11) no 1_455
F54 F3 3.369(4) no 2_566
F54 F52 3.095(3) no 2_565
F54 F74 3.17(3) no 2_565
F54 C3 3.191(4) no .
F54 C31 3.320(4) no 2_665
F54 C32 3.293(4) no 2_665
F54 C34 3.600(4) no 1_455
F55 F15 3.210(4) no 2_565
F55 F57 3.038(5) no 2_466
F55 F63 3.087(18) no 2_466
F55 C5 3.319(4) no 2_566
F55 C7 3.287(4) no 2_566
F55 C35 3.182(5) no 1_455
F56 F51 2.850(13) no 2_566
F56 F59 2.754(5) no 2_566
F56 F66 3.578(7) no 2_566
F56 N4 3.549(5) no 2_566
F56 C2 3.548(5) no 1_455
F56 C14 3.226(5) no 2_566
F56 C36 3.359(5) no 2_566
F57 F15 3.177(5) no 1_456
F57 F16 3.120(5) no 1_456
F57 F55 3.038(5) no 2_466
F57 F57 3.426(6) no 2_466
F57 F61 3.337(12) no 2_466
F57 F63 3.491(18) no 2_466
F57 N1 3.541(5) no 2_566
F57 C2 3.417(5) no 2_566
F57 C4 3.496(5) no 2_566
F57 C5 3.222(5) no 2_566
F57 C25 3.566(5) no 1_456
F58 F58 3.06(3) no 2_576
F58 F60 2.976(15) no 2_576
F58 F65 3.53(3) no 2_576
F58 F75 3.50(7) no 2_576
F58 N6 3.525(18) no 2_676
F58 C19 3.333(18) no 2_676
F58 C20 3.573(18) no 2_676
F58 C21 3.380(18) no 2_676
F59 F56 2.754(5) no 2_566
F59 F61 3.476(13) no 2_566
F59 F62 2.929(13) no 2_566
F59 N3 3.352(4) no 2_566
F59 C1 3.513(4) no 2_566
F59 C21 3.327(4) no 1_455
F59 C48 3.298(4) no 2_666
F59 C86 3.570(4) no 2_566
F60 F58 2.976(15) no 2_576
F60 F60 3.085(4) no 2_576
F60 F65 3.249(13) no 2_576
F60 C19 3.027(4) no 2_676
F60 C20 3.530(4) no 2_676
F60 C21 3.534(5) no 1_455
F60 C48 3.372(5) no 2_666
F61 F57 3.337(12) no 2_466
F61 F59 3.476(13) no 2_566
F61 F63 3.51(2) no 2_466
F61 C2 3.347(14) no 1_455
F61 C35 2.981(13) no 1_455
F62 F14 3.236(13) no 1_456
F62 F15 3.572(12) no 1_456
F62 F51 2.77(3) no 2_566
F62 F59 2.929(13) no 2_566
F62 F66 3.247(13) no 2_566
F62 C14 3.111(14) no 2_566
F62 C24 3.217(14) no 2_566
F62 C36 3.274(13) no 2_566
F63 F14 3.281(19) no 1_456
F63 F15 2.915(19) no 1_456
F63 F16 3.139(19) no 1_456
F63 F55 3.087(18) no 2_466
F63 F57 3.491(18) no 2_466
F63 F61 3.51(2) no 2_466
F63 C25 3.364(19) no 1_456
F65 F17 2.985(19) no 2_665
F65 F18 3.200(17) no 2_665
F65 F58 3.53(3) no 2_576
F65 F60 3.249(13) no 2_576
F65 N6 3.331(19) no 2_676
F65 C21 3.166(19) no 2_676
F65 C41 3.560(19) no 2_665
F66 F17 3.100(4) no 2_665
F66 F18 2.961(4) no 2_665
F66 F19 3.213(5) no 2_665
F66 F56 3.578(7) no 2_566
F66 F62 3.247(13) no 2_566
F66 C41 3.338(4) no 2_665
F67 F2 2.983(13) no 1_554
F67 F3 2.931(10) no 1_554
F67 F4 3.269(12) no 1_554
F67 F74 3.51(3) no 2_565
F67 C12 3.303(9) no 1_554
F68 F49 2.727(4) no 1_455
F68 F69 3.531(13) no 1_455
F68 F73 2.867(13) no 1_455
F68 N10 3.502(4) no 1_455
F68 C34 3.474(6) no 1_455
F68 C37 3.547(5) no 1_455
F68 C38 3.346(4) no 1_455
F69 F11 3.263(9) no 2_765
F69 F12 3.005(8) no 2_765
F69 F13 3.116(10) no 2_765
F69 F53 3.178(16) no 1_655
F69 F68 3.531(13) no 1_655
F69 F70 3.440(19) no 2_855
F69 C23 3.382(8) no 2_765
F70 F12 3.50(3) no 1_645
F70 F50 2.802(17) no 2_855
F70 F69 3.440(19) no 2_855
F70 F70 3.08(3) no 2_855
F70 F71 3.52(3) no 2_855
F70 C44 3.379(18) no 2_755
F70 C45 3.19(2) no 2_755
F71 F12 3.217(4) no 1_645
F71 F50 3.022(4) no 2_855
F71 F70 3.52(3) no 2_855
F71 C22 3.142(4) no 2_766
F71 C44 3.325(5) no 2_755
F71 C45 3.369(5) no 2_755
F72 F49 3.38(3) no 1_455
F72 C3 2.978(12) no .
F72 C34 3.225(15) no 1_455
F73 F12 3.59(2) no 2_765
F73 F53 2.677(14) no 1_655
F73 F68 2.867(13) no 1_655
F73 N7 3.582(15) no 1_655
F73 C28 3.349(13) no 1_655
F73 C85 3.584(12) no 1_655
F74 F52 2.97(3) no 2_565
F74 F54 3.17(3) no 2_565
F74 F67 3.51(3) no 2_565
F74 F74 2.70(3) no 2_565
F74 C31 3.55(3) no 2_665
F74 C32 3.13(3) no 2_665
F75 F58 3.50(7) no 2_576
F75 C21 3.17(5) no 1_455
F75 C48 2.90(3) no 2_666
N1 F16 3.555(3) no 2_665
N1 F57 3.541(5) no 2_566
N3 F51 3.352(18) no 2_566
N3 F59 3.352(4) no 2_566
N4 F56 3.549(5) no 2_566
N5 C2 3.585(4) no 2_666
N6 F58 3.525(18) no 2_676
N6 F65 3.331(19) no 2_676
N7 F49 3.451(4) no 1_455
N7 F73 3.582(15) no 1_455
N9 F4 3.599(3) no 2_666
N10 F17 3.549(3) no 2_755
N10 F68 3.502(4) no 1_655
N11 F17 3.565(2) no 2_755
N12 F13 3.449(3) no 1_545
C1 F51 3.312(16) no 2_566
C1 F59 3.513(4) no 2_566
C2 F16 3.370(3) no 2_665
C2 F56 3.548(5) no 1_655
C2 F57 3.417(5) no 2_566
C2 F61 3.347(14) no 1_655
C2 N5 3.585(4) no 2_666
C2 C35 3.494(4) no .
C3 F16 3.528(4) no 2_665
C3 F54 3.191(4) no .
C3 F72 2.978(12) no .
C3 C34 3.480(4) no 1_455
C4 F57 3.496(5) no 2_566
C4 C20 3.528(3) no 2_666
C5 F55 3.319(4) no 2_566
C5 F57 3.222(5) no 2_566
C5 C18 3.529(3) no 2_666
C7 F55 3.287(4) no 2_566
C7 C18 3.474(3) no 2_666
C12 F52 3.502(4) no 1_556
C12 F67 3.303(9) no 1_556
C14 F56 3.226(5) no 2_566
C14 F62 3.111(14) no 2_566
C17 C17 3.581(3) no 2_676
C18 C5 3.529(3) no 2_666
C18 C7 3.474(3) no 2_666
C19 F58 3.333(18) no 2_676
C19 F60 3.027(4) no 2_676
C20 F58 3.573(18) no 2_676
C20 F60 3.530(4) no 2_676
C20 C4 3.528(3) no 2_666
C21 F58 3.380(18) no 2_676
C21 F59 3.327(4) no 1_655
C21 F60 3.534(5) no 1_655
C21 F65 3.166(19) no 2_676
C21 F75 3.17(5) no 1_655
C21 C48 3.552(4) no 2_766
C22 F17 3.580(4) no 1_566
C22 F49 3.463(4) no 2_766
C22 F71 3.142(4) no 2_766
C22 C47 3.525(4) no 2_666
C23 F50 3.530(4) no 2_765
C23 F69 3.382(8) no 2_765
C24 F62 3.217(14) no 2_566
C25 F57 3.566(5) no 1_654
C25 F63 3.364(19) no 1_654
C28 F49 3.513(4) no 1_455
C28 F73 3.349(13) no 1_455
C31 F54 3.320(4) no 2_665
C31 F74 3.55(3) no 2_665
C31 C44 3.468(3) no .
C32 F52 3.363(4) no 2_665
C32 F54 3.293(4) no 2_665
C32 F74 3.13(3) no 2_665
C32 C44 3.572(3) no .
C32 C45 3.591(4) no .
C33 C46 3.490(3) no .
C34 F4 3.417(4) no 2_666
C34 F52 3.480(4) no 2_665
C34 F54 3.600(4) no 1_655
C34 F68 3.474(6) no 1_655
C34 F72 3.225(15) no 1_655
C34 C3 3.480(4) no 1_655
C35 F4 3.552(4) no 2_666
C35 F55 3.182(5) no 1_655
C35 F61 2.981(13) no 1_655
C35 C2 3.494(4) no .
C36 F56 3.359(5) no 2_566
C36 F62 3.274(13) no 2_566
C37 F53 3.477(10) no 1_655
C37 F68 3.547(5) no 1_655
C38 F53 3.187(10) no 1_655
C38 F68 3.346(4) no 1_655
C39 F53 3.302(11) no 1_655
C41 F65 3.560(19) no 2_665
C41 F66 3.338(4) no 2_665
C44 F70 3.379(18) no 2_755
C44 F71 3.325(5) no 2_755
C44 C31 3.468(3) no .
C44 C32 3.572(3) no .
C45 F50 3.433(5) no 2_755
C45 F70 3.19(2) no 2_755
C45 F71 3.369(5) no 2_755
C45 C32 3.591(4) no .
C46 C33 3.490(3) no .
C47 F13 3.264(4) no 1_545
C47 F49 3.288(4) no 1_455
C47 C22 3.525(4) no 2_666
C48 F13 3.559(4) no 1_545
C48 F59 3.298(4) no 2_666
C48 F60 3.372(5) no 2_666
C48 F75 2.90(3) no 2_666
C48 C21 3.552(4) no 2_766
C85 F73 3.584(12) no 1_455
C86 F51 3.571(14) no 2_566
C86 F59 3.570(4) no 2_566
F2 H111 2.60(3) no .
F2 H112 3.59(3) no .
F3 H112 2.36(3) no .
F4 H111 2.53(2) no .
F11 H101 2.63(3) no .
F11 H103 3.52(3) no .
F12 H103 2.35(3) no .
F13 H101 2.53(3) no .
F14 H87 2.60(3) no .
F14 H94 3.59(3) no .
F15 H94 2.38(3) no .
F16 H87 2.57(2) no .
F17 H76 2.51(3) no .
F18 H64 2.38(2) no .
F19 H64 3.60(2) no .
F19 H76 2.60(3) no .
F49 H64 3.55(3) no .
F50 H64 2.44(2) no .
F51 H103 3.13(5) no .
F52 H94 2.46(3) no .
F53 H94 2.80(3) no .
F56 H112 3.37(3) no .
F57 H112 2.46(3) no .
F58 H103 3.17(3) no .
F62 H112 2.85(3) no .
F63 H112 2.55(3) no .
F65 H103 2.54(3) no .
F66 H103 2.45(3) no .
F67 H94 2.51(3) no .
F68 H94 3.45(3) no .
F69 H64 2.45(3) no .
F70 H64 3.46(4) no .
F73 H64 2.83(3) no .
F74 H94 3.21(4) no .
N1 H110 2.62(3) no .
N2 H95 2.54(3) no .
N2 H96 2.72(4) no .
N2 H110 3.26(3) no .
N3 H112 3.23(3) no .
N4 H103 3.23(3) no .
N5 H102 3.29(3) no .
N5 H107 2.54(3) no .
N5 H108 2.78(4) no .
N6 H102 2.65(3) no .
N7 H94 3.21(3) no .
N8 H82 2.55(4) no .
N8 H83 2.78(3) no .
N8 H84 3.26(3) no .
N9 H84 2.60(3) no .
N10 H64 3.25(2) no .
N11 H77 3.24(3) no .
N11 H91 2.56(4) no .
N11 H92 2.73(4) no .
N12 H77 2.60(3) no .
C2 H95 3.19(4) no .
C2 H96 3.06(4) no .
C2 H97 2.50(4) no .
C2 H110 2.54(3) no .
C3 H98 2.47(3) no .
C3 H99 3.10(3) no .
C3 H100 3.10(3) no .
C4 H95 2.63(3) no .
C4 H96 2.72(4) no .
C4 H97 3.19(4) no .
C4 H98 3.27(3) no .
C4 H99 2.73(3) no .
C4 H100 2.71(3) no .
C4 H111 3.27(3) no .
C5 H99 2.87(3) no .
C5 H100 2.79(3) no .
C6 H111 3.29(3) no .
C8 H110 3.26(3) no .
C8 H112 3.25(3) no .
C9 H111 2.74(3) no .
C12 H111 2.72(3) no .
C12 H112 2.64(3) no .
C15 H101 2.75(3) no .
C16 H102 3.26(3) no .
C16 H103 3.24(3) no .
C17 H101 3.30(3) no .
C19 H104 2.88(3) no .
C19 H105 2.84(3) no .
C20 H101 3.27(3) no .
C20 H104 2.71(3) no .
C20 H105 2.74(3) no .
C20 H106 3.21(3) no .
C20 H107 2.63(3) no .
C20 H108 2.70(4) no .
C20 H109 3.19(3) no .
C21 H102 2.57(3) no .
C21 H107 3.22(3) no .
C21 H108 2.92(4) no .
C21 H109 2.49(3) no .
C22 H104 3.06(3) no .
C22 H105 3.10(3) no .
C22 H106 2.45(3) no .
C23 H101 2.73(3) no .
C23 H103 2.62(3) no .
C25 H87 2.73(3) no .
C25 H94 2.65(3) no .
C26 H87 2.74(3) no .
C29 H84 3.28(3) no .
C29 H94 3.25(3) no .
C30 H87 3.28(3) no .
C32 H78 2.89(3) no .
C32 H79 2.78(3) no .
C33 H78 2.77(3) no .
C33 H79 2.69(3) no .
C33 H80 3.24(3) no .
C33 H81 3.18(3) no .
C33 H82 2.64(3) no .
C33 H83 2.76(3) no .
C33 H87 3.25(3) no .
C34 H81 2.49(3) no .
C34 H82 3.23(3) no .
C34 H83 3.06(4) no .
C34 H84 2.52(3) no .
C35 H78 3.15(3) no .
C35 H79 3.07(3) no .
C35 H80 2.42(3) no .
C36 H103 2.70(3) no .
C37 H64 2.67(2) no .
C40 H76 2.76(3) no .
C41 H64 2.67(2) no .
C41 H76 2.72(3) no .
C42 H64 3.29(2) no .
C42 H77 3.25(3) no .
C43 H76 3.34(3) no .
C45 H88 2.79(3) no .
C45 H89 2.84(3) no .
C46 H76 3.32(3) no .
C46 H88 2.72(3) no .
C46 H89 2.72(3) no .
C46 H90 3.21(3) no .
C46 H91 2.65(3) no .
C46 H92 2.72(4) no .
C46 H93 3.18(4) no .
C47 H77 2.52(3) no .
C47 H91 3.24(4) no .
C47 H92 3.05(4) no .
C47 H93 2.50(3) no .
C48 H88 3.10(3) no .
C48 H89 3.15(3) no .
C48 H90 2.44(3) no .
C85 H94 2.64(3) no .
C86 H112 2.65(3) no .
H76 H77 2.33(4) no .
H77 H88 2.31(4) no .
H77 H89 2.37(4) no .
H77 H90 3.50(4) no .
H78 H81 3.22(4) no .
H78 H83 3.50(5) no .
H78 H84 2.40(4) no .
H79 H81 3.06(4) no .
H79 H84 2.29(4) no .
H80 H81 2.05(4) no .
H80 H82 3.22(4) no .
H80 H83 3.00(5) no .
H80 H84 3.52(4) no .
H84 H87 2.31(4) no .
H88 H93 3.12(4) no .
H89 H92 3.48(5) no .
H89 H93 3.22(4) no .
H90 H91 3.26(4) no .
H90 H92 3.00(5) no .
H90 H93 2.09(4) no .
H95 H98 3.22(4) no .
H96 H98 3.08(5) no .
H96 H99 3.45(5) no .
H97 H98 2.11(4) no .
H97 H99 3.16(4) no .
H97 H100 3.14(5) no .
H98 H110 3.55(4) no .
H99 H110 2.41(4) no .
H100 H110 2.31(4) no .
H101 H102 2.27(4) no .
H102 H104 2.45(4) no .
H102 H105 2.39(4) no .
H102 H106 3.53(4) no .
H104 H108 3.23(5) no .
H104 H109 3.09(4) no .
H105 H109 3.11(5) no .
H106 H107 3.25(4) no .
H106 H108 2.86(5) no .
H106 H109 2.09(4) no .
H110 H111 2.30(4) no .
F2 H64 3.382(19) no 1_456
F2 H94 3.11(3) no 1_556
F2 H101 3.40(3) no 2_666
F3 H87 2.90(3) no 1_456
F3 H95 2.84(3) no 2_566
F4 H79 3.08(3) no 2_666
F4 H80 3.06(3) no 2_666
F4 H81 3.10(3) no 2_666
F4 H82 3.44(4) no 2_666
F4 H94 2.77(3) no 1_556
F4 H95 3.33(3) no 2_566
F11 H64 3.21(3) no 2_765
F11 H94 3.35(3) no 2_665
F11 H111 2.96(2) no 2_666
F12 H76 2.74(3) no 2_665
F12 H107 3.03(3) no 2_676
F13 H64 2.69(2) no 2_765
F13 H88 2.81(3) no 1_565
F13 H90 3.11(3) no 1_565
F13 H91 3.50(4) no 1_565
F13 H93 3.30(4) no 1_565
F13 H107 3.08(3) no 2_676
F14 H76 3.31(2) no .
F14 H103 3.25(3) no 2_665
F14 H112 3.11(3) no 1_654
F15 H82 2.75(3) no 2_665
F15 H111 2.91(3) no 1_554
F16 H82 3.19(3) no 2_665
F16 H95 3.46(4) no 2_665
F16 H97 3.22(4) no 2_665
F16 H98 3.03(3) no 2_665
F16 H100 3.08(3) no 2_665
F16 H112 2.79(3) no 1_654
F17 H91 3.20(3) no 2_755
F17 H103 2.75(3) no 2_665
F17 H105 3.51(3) no 1_544
F17 H106 3.24(3) no 1_544
F17 H109 3.07(3) no 1_544
F18 H91 2.72(3) no 2_755
F18 H101 2.79(3) no 2_765
F19 H87 3.09(3) no .
F19 H103 3.15(3) no 2_665
F19 H112 3.43(3) no 1_654
F49 H77 3.15(3) no 1_655
F49 H88 2.81(3) no 1_655
F49 H89 2.92(3) no 1_655
F49 H108 3.03(4) no 2_766
F49 H109 3.08(3) no 2_766
F50 H77 3.48(3) no 1_655
F50 H77 3.23(3) no 2_755
F50 H88 2.86(3) no 2_755
F51 H102 2.99(3) no 1_455
F51 H104 3.25(5) no 1_455
F51 H105 3.25(5) no 1_455
F52 H79 2.67(3) no 2_665
F52 H84 3.53(3) no 1_455
F52 H84 3.15(3) no 2_665
F53 H64 3.46(3) no 1_455
F53 H84 3.24(3) no 1_455
F54 H79 2.81(3) no 1_455
F54 H84 3.16(3) no 2_665
F54 H87 3.23(3) no 2_665
F54 H95 2.86(3) no .
F54 H96 3.44(4) no .
F54 H97 2.78(3) no .
F55 H81 2.74(3) no 1_455
F55 H82 2.83(3) no 1_455
F55 H83 3.43(4) no 1_455
F55 H100 2.86(3) no 1_455
F55 H110 3.20(3) no 2_566
F55 H111 3.14(3) no 2_566
F56 H81 3.45(3) no 1_455
F56 H99 3.18(3) no 1_455
F56 H100 2.99(3) no 1_455
F56 H110 2.97(3) no 1_455
F57 H100 2.66(3) no 2_566
F57 H110 3.04(3) no 2_566
F58 H102 3.23(3) no 1_455
F58 H102 3.15(3) no 2_676
F58 H105 3.02(4) no 1_455
F58 H105 2.56(4) no 2_676
F59 H81 3.49(3) no 2_666
F59 H83 3.40(3) no 2_666
F59 H92 2.76(4) no 2_666
F59 H93 2.96(4) no 2_666
F59 H102 3.36(3) no 1_455
F59 H104 2.92(3) no 1_455
F59 H105 2.99(3) no 1_455
F60 H91 3.26(4) no 2_666
F60 H92 3.31(4) no 2_666
F60 H93 2.95(4) no 2_666
F60 H102 3.50(3) no 1_455
F60 H102 2.86(3) no 2_676
F60 H105 2.71(3) no 1_455
F60 H105 2.89(3) no 2_676
F61 H81 2.54(3) no 1_455
F61 H82 2.81(4) no 1_455
F61 H83 3.04(4) no 1_455
F61 H99 3.33(4) no 1_455
F61 H100 2.60(3) no 1_455
F61 H110 3.46(3) no 1_455
F62 H103 3.31(3) no 2_566
F62 H110 3.21(3) no 1_455
F63 H100 3.12(4) no 2_566
F63 H110 3.29(4) no 1_455
F65 H102 3.33(3) no 1_455
F65 H105 2.41(4) no 2_676
F65 H106 3.52(3) no 2_676
F66 H102 3.07(3) no 1_455
F66 H105 3.41(3) no 2_676
F67 H84 3.10(3) no 1_455
F68 H78 3.02(3) no 1_455
F68 H79 3.04(3) no 1_455
F68 H84 3.05(3) no 1_455
F68 H96 3.44(4) no .
F68 H97 3.22(4) no .
F69 H77 3.12(3) no 1_655
F70 H76 3.28(3) no 2_755
F70 H77 3.58(4) no 1_655
F70 H77 3.00(3) no 2_755
F70 H88 2.89(4) no 1_655
F70 H107 3.53(5) no 2_766
F70 H109 3.25(4) no 2_766
F71 H76 3.10(3) no 2_755
F71 H77 3.24(3) no 2_755
F71 H88 2.77(3) no 1_655
F71 H107 3.00(3) no 2_766
F71 H108 3.29(4) no 2_766
F71 H109 2.70(3) no 2_766
F72 H78 3.05(4) no 1_455
F72 H79 2.62(3) no 1_455
F72 H84 3.29(3) no 1_455
F72 H95 2.89(4) no .
F72 H96 2.96(4) no .
F72 H97 2.53(4) no .
F73 H77 3.08(3) no 1_655
F73 H88 3.43(3) no 1_655
F73 H89 3.56(4) no 1_655
F74 H79 3.15(5) no 1_455
F74 H79 3.18(4) no 2_665
F74 H84 3.36(4) no 1_455
F74 H84 2.89(4) no 2_665
F75 H91 2.99(6) no 2_666
F75 H92 2.67(5) no 2_666
F75 H93 2.51(5) no 2_666
F75 H102 3.39(6) no 1_455
F75 H104 3.14(8) no 1_455
F75 H105 2.51(4) no 1_455
F75 H106 3.54(5) no 1_455
N1 H108 3.30(4) no 2_666
N1 H112 3.58(3) no 2_566
N2 H80 2.98(4) no 1_455
N2 H104 2.96(4) no 2_666
N3 H80 3.49(4) no 1_455
N3 H81 2.78(3) no 1_455
N3 H104 3.56(3) no 2_666
N4 H90 3.46(3) no 2_666
N4 H93 2.75(4) no 2_666
N4 H99 3.05(3) no 2_666
N5 H90 2.99(3) no 2_666
N5 H99 2.82(3) no 2_666
N6 H96 3.16(4) no 2_666
N7 H89 3.28(3) no .
N7 H97 2.79(4) no .
N7 H98 3.50(3) no .
N8 H77 3.59(3) no .
N8 H89 2.79(3) no .
N8 H98 2.97(3) no .
N9 H92 3.39(4) no .
N10 H78 3.20(3) no .
N10 H106 3.47(3) no 2_766
N10 H109 2.75(3) no 2_766
N11 H78 2.87(4) no .
N11 H106 3.00(3) no 2_766
N12 H83 3.18(4) no .
C1 H81 3.57(3) no 1_455
C2 H82 3.11(4) no .
C2 H83 2.97(3) no .
C2 H89 3.57(3) no .
C2 H90 3.48(3) no .
C3 H78 3.56(3) no 1_455
C3 H79 3.32(3) no 1_455
C3 H80 3.02(3) no 1_455
C3 H108 2.99(4) no 2_666
C4 H104 3.60(4) no 2_666
C4 H112 3.57(3) no 2_566
C6 H102 3.54(3) no 2_666
C6 H104 3.43(4) no 2_666
C7 H101 3.44(3) no 2_666
C12 H94 3.50(3) no 1_556
C12 H95 3.47(3) no 2_566
C14 H93 3.53(4) no 2_666
C15 H107 3.17(3) no 2_676
C16 H110 3.41(3) no 2_666
C17 H99 3.00(3) no 2_666
C17 H110 3.45(3) no 2_666
C20 H99 3.52(3) no 2_666
C21 H80 3.53(3) no 2_766
C21 H91 3.23(4) no 2_766
C21 H92 2.93(4) no 2_766
C21 H96 3.40(4) no 2_666
C22 H88 3.31(3) no 2_666
C22 H90 3.05(3) no 2_666
C22 H96 3.09(4) no 2_666
C23 H64 3.51(2) no 2_765
C23 H107 3.24(3) no 2_676
C24 H107 3.09(3) no 2_676
C25 H82 3.34(3) no 2_665
C25 H112 3.51(3) no 1_654
C27 H82 3.55(3) no 2_665
C28 H97 3.56(4) no .
C30 H77 3.45(3) no .
C30 H89 3.18(3) no .
C31 H76 3.53(3) no .
C33 H89 3.50(3) no .
C34 H95 3.06(4) no 1_655
C34 H96 2.94(4) no 1_655
C34 H104 3.56(3) no 2_766
C34 H106 3.54(3) no 2_766
C35 H92 3.13(4) no .
C35 H98 2.98(3) no .
C35 H100 3.28(3) no .
C36 H93 3.34(4) no 2_666
C36 H102 3.56(3) no 1_455
C36 H105 3.40(3) no 1_455
C36 H105 3.52(3) no 2_676
C37 H88 3.35(3) no 1_655
C37 H109 3.31(3) no 2_766
C38 H109 3.52(3) no 2_766
C41 H91 3.37(3) no 2_755
C41 H103 3.51(3) no 2_665
C42 H84 3.56(3) no .
C43 H78 3.11(3) no .
C43 H84 3.55(3) no .
C44 H87 3.54(3) no .
C46 H78 3.56(4) no .
C47 H83 3.43(4) no .
C47 H98 3.43(3) no .
C47 H107 3.18(4) no 2_666
C47 H108 3.06(4) no 2_666
C48 H83 3.09(3) no .
C48 H105 3.34(3) no 2_766
C48 H106 3.09(3) no 2_766
C85 H79 3.52(3) no 1_455
C85 H97 3.38(4) no .
C86 H81 3.41(3) no 1_455
C86 H100 3.51(3) no 1_455
H64 F2 3.382(19) no 1_654
H64 F11 3.21(3) no 2_765
H64 F13 2.69(2) no 2_765
H64 F53 3.46(3) no 1_655
H64 C23 3.51(2) no 2_765
H64 H91 3.33(4) no 2_755
H64 H101 3.58(4) no 2_765
H76 F12 2.74(3) no 2_665
H76 F14 3.31(2) no .
H76 F70 3.28(3) no 2_755
H76 F71 3.10(3) no 2_755
H76 C31 3.53(3) no .
H76 H87 3.44(4) no .
H76 H103 3.54(4) no 2_665
H77 F49 3.15(3) no 1_455
H77 F50 3.48(3) no 1_455
H77 F50 3.23(3) no 2_755
H77 F69 3.12(3) no 1_455
H77 F70 3.58(4) no 1_455
H77 F70 3.00(3) no 2_755
H77 F71 3.24(3) no 2_755
H77 F73 3.08(3) no 1_455
H77 N8 3.59(3) no .
H77 C30 3.45(3) no .
H78 F68 3.02(3) no 1_655
H78 F72 3.05(4) no 1_655
H78 N10 3.20(3) no .
H78 N11 2.87(4) no .
H78 C3 3.56(3) no 1_655
H78 C43 3.11(3) no .
H78 C46 3.56(4) no .
H78 H92 3.45(5) no .
H78 H95 3.39(5) no 1_655
H78 H96 2.85(5) no 1_655
H78 H104 3.42(4) no 2_766
H78 H106 3.01(4) no 2_766
H79 F4 3.08(3) no 2_666
H79 F52 2.67(3) no 2_665
H79 F54 2.81(3) no 1_655
H79 F68 3.04(3) no 1_655
H79 F72 2.62(3) no 1_655
H79 F74 3.15(5) no 1_655
H79 F74 3.18(4) no 2_665
H79 C3 3.32(3) no 1_655
H79 C85 3.52(3) no 1_655
H79 H95 2.77(5) no 1_655
H79 H96 3.00(5) no 1_655
H80 F4 3.06(3) no 2_666
H80 N2 2.98(4) no 1_655
H80 N3 3.49(4) no 1_655
H80 C3 3.02(3) no 1_655
H80 C21 3.53(3) no 2_766
H80 H92 3.56(6) no .
H80 H95 2.60(5) no 1_655
H80 H96 2.51(5) no 1_655
H80 H104 2.87(4) no 2_766
H80 H106 3.25(4) no 2_766
H81 F4 3.10(3) no 2_666
H81 F55 2.74(3) no 1_655
H81 F56 3.45(3) no 1_655
H81 F59 3.49(3) no 2_666
H81 F61 2.54(3) no 1_655
H81 N3 2.78(3) no 1_655
H81 C1 3.57(3) no 1_655
H81 C86 3.41(3) no 1_655
H81 H92 3.28(5) no .
H81 H104 3.58(4) no 2_766
H82 F4 3.44(4) no 2_666
H82 F15 2.75(3) no 2_665
H82 F16 3.19(3) no 2_665
H82 F55 2.83(3) no 1_655
H82 F61 2.81(4) no 1_655
H82 C2 3.11(4) no .
H82 C25 3.34(3) no 2_665
H82 C27 3.55(3) no 2_665
H82 H94 3.19(4) no 2_665
H82 H98 2.59(5) no .
H82 H99 3.47(5) no .
H82 H100 2.76(4) no .
H83 F55 3.43(4) no 1_655
H83 F59 3.40(3) no 2_666
H83 F61 3.04(4) no 1_655
H83 N12 3.18(4) no .
H83 C2 2.97(3) no .
H83 C47 3.43(4) no .
H83 C48 3.09(3) no .
H83 H89 3.15(5) no .
H83 H90 3.36(5) no .
H83 H92 2.49(5) no .
H83 H93 3.18(5) no .
H83 H98 2.50(4) no .
H83 H99 2.90(4) no .
H83 H100 2.94(4) no .
H84 F52 3.53(3) no 1_655
H84 F52 3.15(3) no 2_665
H84 F53 3.24(3) no 1_655
H84 F54 3.16(3) no 2_665
H84 F67 3.10(3) no 1_655
H84 F68 3.05(3) no 1_655
H84 F72 3.29(3) no 1_655
H84 F74 3.36(4) no 1_655
H84 F74 2.89(4) no 2_665
H84 C42 3.56(3) no .
H84 C43 3.55(3) no .
H87 F3 2.90(3) no 1_654
H87 F19 3.09(3) no .
H87 F54 3.23(3) no 2_665
H87 C44 3.54(3) no .
H87 H76 3.44(4) no .
H88 F13 2.81(3) no 1_545
H88 F49 2.81(3) no 1_455
H88 F50 2.86(3) no 2_755
H88 F70 2.89(4) no 1_455
H88 F71 2.77(3) no 1_455
H88 F73 3.43(3) no 1_455
H88 C22 3.31(3) no 2_666
H88 C37 3.35(3) no 1_455
H88 H107 2.88(4) no 2_666
H88 H108 3.03(4) no 2_666
H89 F49 2.92(3) no 1_455
H89 F73 3.56(4) no 1_455
H89 N7 3.28(3) no .
H89 N8 2.79(3) no .
H89 C2 3.57(3) no .
H89 C30 3.18(3) no .
H89 C33 3.50(3) no .
H89 H83 3.15(5) no .
H89 H97 3.40(4) no .
H89 H98 2.84(4) no .
H89 H99 3.50(4) no .
H89 H108 3.06(5) no 2_666
H90 F13 3.11(3) no 1_545
H90 N4 3.46(3) no 2_666
H90 N5 2.99(3) no 2_666
H90 C2 3.48(3) no .
H90 C22 3.05(3) no 2_666
H90 H83 3.36(5) no .
H90 H98 3.17(4) no .
H90 H99 3.00(4) no .
H90 H107 2.67(4) no 2_666
H90 H108 2.64(4) no 2_666
H91 F13 3.50(4) no 1_545
H91 F17 3.20(3) no 2_755
H91 F18 2.72(3) no 2_755
H91 F60 3.26(4) no 2_666
H91 F75 2.99(6) no 2_666
H91 C21 3.23(4) no 2_766
H91 C41 3.37(3) no 2_755
H91 H64 3.33(4) no 2_755
H91 H101 3.56(4) no 1_545
H91 H105 2.91(5) no 2_766
H91 H106 2.74(5) no 2_766
H92 F59 2.76(4) no 2_666
H92 F60 3.31(4) no 2_666
H92 F75 2.67(5) no 2_666
H92 N9 3.39(4) no .
H92 C21 2.93(4) no 2_766
H92 C35 3.13(4) no .
H92 H78 3.45(5) no .
H92 H80 3.56(6) no .
H92 H81 3.28(5) no .
H92 H83 2.49(5) no .
H92 H104 2.91(5) no 2_766
H92 H105 2.89(5) no 2_766
H92 H106 2.51(5) no 2_766
H93 F13 3.30(4) no 1_545
H93 F59 2.96(4) no 2_666
H93 F60 2.95(4) no 2_666
H93 F75 2.51(5) no 2_666
H93 N4 2.75(4) no 2_666
H93 C14 3.53(4) no 2_666
H93 C36 3.34(4) no 2_666
H93 H83 3.18(5) no .
H94 F2 3.11(3) no 1_554
H94 F4 2.77(3) no 1_554
H94 F11 3.35(3) no 2_665
H94 C12 3.50(3) no 1_554
H94 H82 3.19(4) no 2_665
H95 F3 2.84(3) no 2_566
H95 F4 3.33(3) no 2_566
H95 F16 3.46(4) no 2_665
H95 F54 2.86(3) no .
H95 F72 2.89(4) no .
H95 C12 3.47(3) no 2_566
H95 C34 3.06(4) no 1_455
H95 H78 3.39(5) no 1_455
H95 H79 2.77(5) no 1_455
H95 H80 2.60(5) no 1_455
H95 H112 3.21(5) no 2_566
H96 F54 3.44(4) no .
H96 F68 3.44(4) no .
H96 F72 2.96(4) no .
H96 N6 3.16(4) no 2_666
H96 C21 3.40(4) no 2_666
H96 C22 3.09(4) no 2_666
H96 C34 2.94(4) no 1_455
H96 H78 2.85(5) no 1_455
H96 H79 3.00(5) no 1_455
H96 H80 2.51(5) no 1_455
H96 H104 3.04(5) no 2_666
H96 H106 3.33(5) no 2_666
H96 H108 2.34(5) no 2_666
H96 H109 3.17(5) no 2_666
H97 F16 3.22(4) no 2_665
H97 F54 2.78(3) no .
H97 F68 3.22(4) no .
H97 F72 2.53(4) no .
H97 N7 2.79(4) no .
H97 C28 3.56(4) no .
H97 C85 3.38(4) no .
H97 H89 3.40(4) no .
H97 H108 3.02(5) no 2_666
H98 F16 3.03(3) no 2_665
H98 N7 3.50(3) no .
H98 N8 2.97(3) no .
H98 C35 2.98(3) no .
H98 C47 3.43(3) no .
H98 H82 2.59(5) no .
H98 H83 2.50(4) no .
H98 H89 2.84(4) no .
H98 H90 3.17(4) no .
H98 H108 3.56(5) no 2_666
H99 F56 3.18(3) no 1_655
H99 F61 3.33(4) no 1_655
H99 N4 3.05(3) no 2_666
H99 N5 2.82(3) no 2_666
H99 C17 3.00(3) no 2_666
H99 C20 3.52(3) no 2_666
H99 H82 3.47(5) no .
H99 H83 2.90(4) no .
H99 H89 3.50(4) no .
H99 H90 3.00(4) no .
H99 H108 3.44(5) no 2_666
H100 F16 3.08(3) no 2_665
H100 F55 2.86(3) no 1_655
H100 F56 2.99(3) no 1_655
H100 F57 2.66(3) no 2_566
H100 F61 2.60(3) no 1_655
H100 F63 3.12(4) no 2_566
H100 C35 3.28(3) no .
H100 C86 3.51(3) no 1_655
H100 H82 2.76(4) no .
H100 H83 2.94(4) no .
H101 F2 3.40(3) no 2_666
H101 F18 2.79(3) no 2_765
H101 C7 3.44(3) no 2_666
H101 H64 3.58(4) no 2_765
H101 H91 3.56(4) no 1_565
H101 H111 3.43(3) no 2_666
H102 F51 2.99(3) no 1_655
H102 F58 3.23(3) no 1_655
H102 F58 3.15(3) no 2_676
H102 F59 3.36(3) no 1_655
H102 F60 3.50(3) no 1_655
H102 F60 2.86(3) no 2_676
H102 F65 3.33(3) no 1_655
H102 F66 3.07(3) no 1_655
H102 F75 3.39(6) no 1_655
H102 C6 3.54(3) no 2_666
H102 C36 3.56(3) no 1_655
H103 F14 3.25(3) no 2_665
H103 F17 2.75(3) no 2_665
H103 F19 3.15(3) no 2_665
H103 F62 3.31(3) no 2_566
H103 C41 3.51(3) no 2_665
H103 H76 3.54(4) no 2_665
H103 H107 3.02(4) no 2_676
H104 F51 3.25(5) no 1_655
H104 F59 2.92(3) no 1_655
H104 F75 3.14(8) no 1_655
H104 N2 2.96(4) no 2_666
H104 N3 3.56(3) no 2_666
H104 C4 3.60(4) no 2_666
H104 C6 3.43(4) no 2_666
H104 C34 3.56(3) no 2_766
H104 H78 3.42(4) no 2_766
H104 H80 2.87(4) no 2_766
H104 H81 3.58(4) no 2_766
H104 H92 2.91(5) no 2_766
H104 H96 3.04(5) no 2_666
H105 F17 3.51(3) no 1_566
H105 F51 3.25(5) no 1_655
H105 F58 3.02(4) no 1_655
H105 F58 2.56(4) no 2_676
H105 F59 2.99(3) no 1_655
H105 F60 2.71(3) no 1_655
H105 F60 2.89(3) no 2_676
H105 F65 2.41(4) no 2_676
H105 F66 3.41(3) no 2_676
H105 F75 2.51(4) no 1_655
H105 C36 3.40(3) no 1_655
H105 C36 3.52(3) no 2_676
H105 C48 3.34(3) no 2_766
H105 H91 2.91(5) no 2_766
H105 H92 2.89(5) no 2_766
H106 F17 3.24(3) no 1_566
H106 F65 3.52(3) no 2_676
H106 F75 3.54(5) no 1_655
H106 N10 3.47(3) no 2_766
H106 N11 3.00(3) no 2_766
H106 C34 3.54(3) no 2_766
H106 C48 3.09(3) no 2_766
H106 H78 3.01(4) no 2_766
H106 H80 3.25(4) no 2_766
H106 H91 2.74(5) no 2_766
H106 H92 2.51(5) no 2_766
H106 H96 3.33(5) no 2_666
H107 F12 3.03(3) no 2_676
H107 F13 3.08(3) no 2_676
H107 F70 3.53(5) no 2_766
H107 F71 3.00(3) no 2_766
H107 C15 3.17(3) no 2_676
H107 C23 3.24(3) no 2_676
H107 C24 3.09(3) no 2_676
H107 C47 3.18(4) no 2_666
H107 H88 2.88(4) no 2_666
H107 H90 2.67(4) no 2_666
H107 H103 3.02(4) no 2_676
H108 F49 3.03(4) no 2_766
H108 F71 3.29(4) no 2_766
H108 N1 3.30(4) no 2_666
H108 C3 2.99(4) no 2_666
H108 C47 3.06(4) no 2_666
H108 H88 3.03(4) no 2_666
H108 H89 3.06(5) no 2_666
H108 H90 2.64(4) no 2_666
H108 H96 2.34(5) no 2_666
H108 H97 3.02(5) no 2_666
H108 H98 3.56(5) no 2_666
H108 H99 3.44(5) no 2_666
H109 F17 3.07(3) no 1_566
H109 F49 3.08(3) no 2_766
H109 F70 3.25(4) no 2_766
H109 F71 2.70(3) no 2_766
H109 N10 2.75(3) no 2_766
H109 C37 3.31(3) no 2_766
H109 C38 3.52(3) no 2_766
H109 H96 3.17(5) no 2_666
H110 F55 3.20(3) no 2_566
H110 F56 2.97(3) no 1_655
H110 F57 3.04(3) no 2_566
H110 F61 3.46(3) no 1_655
H110 F62 3.21(3) no 1_655
H110 F63 3.29(4) no 1_655
H110 C16 3.41(3) no 2_666
H110 C17 3.45(3) no 2_666
H111 F11 2.96(2) no 2_666
H111 F15 2.91(3) no 1_556
H111 F55 3.14(3) no 2_566
H111 H101 3.43(3) no 2_666
H112 F14 3.11(3) no 1_456
H112 F16 2.79(3) no 1_456
H112 F19 3.43(3) no 1_456
H112 N1 3.58(3) no 2_566
H112 C4 3.57(3) no 2_566
H112 C25 3.51(3) no 1_456
H112 H95 3.21(5) no 2_566

loop_
_geom_torsion_atom_site_label_1
_geom_torsion_atom_site_label_2
_geom_torsion_atom_site_label_3
_geom_torsion_atom_site_label_4
_geom_torsion
_geom_torsion_publ_flag
F69 F49 C37 F50 25.3(4) no
F69 F49 C37 F69 0.0(4) no
F69 F49 C37 F70 111.8(5) no
F69 F49 C37 F71 134.5(5) no
F69 F49 C37 F73 -12.3(4) no
F69 F49 C37 C38 -107.3(5) no
C37 F49 F69 F50 -27.2(5) no
C37 F49 F69 F73 141.0(12) no
C37 F49 F69 C37 0.00(13) no
F73 F49 C37 F50 37.6(7) no
F73 F49 C37 F69 12.3(6) no
F73 F49 C37 F70 124.1(7) no
F73 F49 C37 F71 146.8(7) no
F73 F49 C37 F73 0.0(6) no
F73 F49 C37 C38 -95.0(7) no
C37 F49 F73 F50 -24.9(5) no
C37 F49 F73 F69 -32.5(17) no
C37 F49 F73 C37 0.00(11) no
F69 F50 F70 F71 44(7) no
F69 F50 F70 C37 37.0(10) no
F70 F50 F69 F49 -4.8(9) no
F70 F50 F69 F73 -11.5(15) no
F70 F50 F69 C37 -27.9(8) no
F69 F50 C37 F49 -33.5(5) no
F69 F50 C37 F69 0.0(5) no
F69 F50 C37 F70 -140.4(5) no
F69 F50 C37 F71 -141.6(5) no
F69 F50 C37 F73 -7.0(5) no
F69 F50 C37 C38 98.9(5) no
C37 F50 F69 F49 23.1(4) no
C37 F50 F69 F73 16.4(11) no
C37 F50 F69 C37 0.00(11) no
F70 F50 F73 F49 -0.3(10) no
F70 F50 F73 F69 168.7(14) no
F70 F50 F73 C37 -31.5(9) no
F73 F50 F70 F71 40(7) no
F73 F50 F70 C37 33.2(8) no
F70 F50 C37 F49 106.9(11) no
F70 F50 C37 F69 140.4(11) no
F70 F50 C37 F70 0.0(11) no
F70 F50 C37 F71 -1.2(11) no
F70 F50 C37 F73 133.4(11) no
F70 F50 C37 C38 -120.7(11) no
C37 F50 F70 F71 7(6) no
C37 F50 F70 C37 0.00(18) no
F73 F50 C37 F49 -26.5(8) no
F73 F50 C37 F69 7.0(8) no
F73 F50 C37 F70 -133.4(8) no
F73 F50 C37 F71 -134.6(8) no
F73 F50 C37 F73 0.0(8) no
F73 F50 C37 C38 105.9(8) no
C37 F50 F73 F49 31.2(6) no
C37 F50 F73 F69 -159.8(17) no
C37 F50 F73 C37 0.00(13) no
F59 F51 F66 F58 -26(5) no
F59 F51 F66 F65 -20(5) no
F59 F51 F66 C36 10(4) no
F66 F51 F59 F75 27(5) no
F66 F51 F59 C36 -9(4) no
F59 F51 F75 F58 173(3) no
F59 F51 F75 F59 0.0(2) no
F59 F51 F75 F60 173(4) no
F59 F51 F75 C36 124(2) no
F75 F51 F59 F75 -0.0(16) no
F75 F51 F59 C36 -35.6(19) no
F59 F51 C36 F58 -111.5(8) no
F59 F51 C36 F59 0.00(16) no
F59 F51 C36 F60 -73.6(11) no
F59 F51 C36 F65 -155.0(9) no
F59 F51 C36 F66 -175.5(19) no
F59 F51 C36 F75 -42.3(12) no
F59 F51 C36 C14 86(3) no
C36 F51 F59 F75 35.6(10) no
C36 F51 F59 C36 0.00(13) no
F66 F51 F75 F58 5.5(16) no
F66 F51 F75 F59 -168(3) no
F66 F51 F75 F60 5(4) no
F66 F51 F75 C36 -44(3) no
F75 F51 F66 F58 -4.3(12) no
F75 F51 F66 F65 1.1(16) no
F75 F51 F66 C36 31.0(12) no
F66 F51 C36 F58 64.0(19) no
F66 F51 C36 F59 175.5(19) no
F66 F51 C36 F60 102(2) no
F66 F51 C36 F65 20.5(12) no
F66 F51 C36 F66 0.0(3) no
F66 F51 C36 F75 133.2(9) no
F66 F51 C36 C14 -98.7(13) no
C36 F51 F66 F58 -35.3(9) no
C36 F51 F66 F65 -29.9(13) no
C36 F51 F66 C36 0.00(13) no
F75 F51 C36 F58 -69(3) no
F75 F51 C36 F59 42(3) no
F75 F51 C36 F60 -31(3) no
F75 F51 C36 F65 -113(3) no
F75 F51 C36 F66 -133(3) no
F75 F51 C36 F75 0(3) no
F75 F51 C36 C14 128(3) no
C36 F51 F75 F58 50(3) no
C36 F51 F75 F59 -124(2) no
C36 F51 F75 F60 49(4) no
C36 F51 F75 C36 0.00(17) no
F67 F52 F74 F54 63(7) no
F67 F52 F74 F67 0.0(6) no
F67 F52 F74 F72 19.2(19) no
F67 F52 F74 C85 44.2(13) no
F74 F52 F67 F53 -48(3) no
F74 F52 F67 F68 -15.5(14) no
F74 F52 F67 F74 0.0(11) no
F74 F52 F67 C85 -37.6(12) no
F67 F52 C85 F53 3.5(6) no
F67 F52 C85 F54 -135.0(7) no
F67 F52 C85 F67 0.0(6) no
F67 F52 C85 F68 -28.1(7) no
F67 F52 C85 F72 -90.3(7) no
F67 F52 C85 F74 -129.7(7) no
F67 F52 C85 C28 106.7(7) no
C85 F52 F67 F53 -10.2(17) no
C85 F52 F67 F68 22.1(5) no
C85 F52 F67 F74 37.6(4) no
C85 F52 F67 C85 0.00(12) no
F74 F52 C85 F53 133.3(16) no
F74 F52 C85 F54 -5.2(16) no
F74 F52 C85 F67 129.7(16) no
F74 F52 C85 F68 101.6(16) no
F74 F52 C85 F72 39.5(16) no
F74 F52 C85 F74 0.0(16) no
F74 F52 C85 C28 -123.6(16) no
C85 F52 F74 F54 19(6) no
C85 F52 F74 F67 -44.2(12) no
C85 F52 F74 F72 -25.0(8) no
C85 F52 F74 C85 0.00(16) no
F67 F53 F68 F67 0.0(9) no
F67 F53 F68 F72 -27.9(16) no
F67 F53 F68 C85 -39.3(12) no
F68 F53 F67 F52 49(3) no
F68 F53 F67 F68 0.00(19) no
F68 F53 F67 F74 16.9(15) no
F68 F53 F67 C85 39.1(9) no
F67 F53 C85 F52 -4.1(10) no
F67 F53 C85 F54 97.9(12) no
F67 F53 C85 F67 0.0(8) no
F67 F53 C85 F68 132.8(11) no
F67 F53 C85 F72 125.3(10) no
F67 F53 C85 F74 39.3(12) no
F67 F53 C85 C28 -115.4(9) no
C85 F53 F67 F52 10(2) no
C85 F53 F67 F68 -39.1(9) no
C85 F53 F67 F74 -22.3(7) no
C85 F53 F67 C85 0.00(11) no
F68 F53 C85 F52 -136.9(5) no
F68 F53 C85 F54 -34.9(9) no
F68 F53 C85 F67 -132.8(9) no
F68 F53 C85 F68 0.0(2) no
F68 F53 C85 F72 -7.5(5) no
F68 F53 C85 F74 -93.5(7) no
F68 F53 C85 C28 111.8(5) no
C85 F53 F68 F67 39.3(7) no
C85 F53 F68 F72 11.4(7) no
C85 F53 F68 C85 0.00(10) no
F72 F54 F74 F52 -57(7) no
F72 F54 F74 F67 -11(3) no
F72 F54 F74 F72 0.0(7) no
F72 F54 F74 C85 -38.4(13) no
F74 F54 F72 F68 9(3) no
F74 F54 F72 F74 0.0(14) no
F74 F54 F72 C85 37.4(15) no
F72 F54 C85 F52 135.3(8) no
F72 F54 C85 F53 36.5(8) no
F72 F54 C85 F67 92.2(9) no
F72 F54 C85 F68 13.5(8) no
F72 F54 C85 F72 0.0(8) no
F72 F54 C85 F74 129.6(8) no
F72 F54 C85 C28 -107.9(8) no
C85 F54 F72 F68 -28.7(16) no
C85 F54 F72 F74 -37.4(5) no
C85 F54 F72 C85 0.00(13) no
F74 F54 C85 F52 5.8(18) no
F74 F54 C85 F53 -93.1(18) no
F74 F54 C85 F67 -37.4(18) no
F74 F54 C85 F68 -116.0(18) no
F74 F54 C85 F72 -129.6(18) no
F74 F54 C85 F74 0.0(18) no
F74 F54 C85 C28 122.5(18) no
C85 F54 F74 F52 -18(6) no
C85 F54 F74 F67 27.1(12) no
C85 F54 F74 F72 38.4(12) no
C85 F54 F74 C85 -0.00(15) no
F61 F55 C86 F56 -18.7(11) no
F61 F55 C86 F57 -136.9(11) no
F61 F55 C86 F61 0.0(11) no
F61 F55 C86 F62 -28.9(11) no
F61 F55 C86 F63 -112.7(11) no
F61 F55 C86 C1 105.8(11) no
C86 F55 F61 F56 28.3(16) no
C86 F55 F61 C86 0.00(11) no
F61 F56 F62 F63 36.3(14) no
F61 F56 F62 C86 -3.1(11) no
F62 F56 F61 F55 -30(3) no
F62 F56 F61 C86 4.1(15) no
F61 F56 F63 F57 -25(3) no
F61 F56 F63 F62 -155.7(8) no
F61 F56 F63 C86 -39.3(7) no
F63 F56 F61 F55 3(3) no
F63 F56 F61 C86 36.5(7) no
F61 F56 C86 F55 10.7(6) no
F61 F56 C86 F57 119.0(7) no
F61 F56 C86 F61 0.0(6) no
F61 F56 C86 F62 177.2(7) no
F61 F56 C86 F63 124.2(6) no
F61 F56 C86 C1 -112.1(7) no
C86 F56 F61 F55 -33.8(19) no
C86 F56 F61 C86 0.00(12) no
F62 F56 F63 F57 130(3) no
F62 F56 F63 F62 0.0(10) no
F62 F56 F63 C86 116.4(13) no
F63 F56 F62 F63 0.0(7) no
F63 F56 F62 C86 -39.4(9) no
F62 F56 C86 F55 -166.5(8) no
F62 F56 C86 F57 -58.2(8) no
F62 F56 C86 F61 -177.2(8) no
F62 F56 C86 F62 0.0(8) no
F62 F56 C86 F63 -53.0(8) no
F62 F56 C86 C1 70.7(8) no
C86 F56 F62 F63 39.4(5) no
C86 F56 F62 C86 0.00(9) no
F63 F56 C86 F55 -113.5(9) no
F63 F56 C86 F57 -5.2(8) no
F63 F56 C86 F61 -124.2(8) no
F63 F56 C86 F62 53.0(9) no
F63 F56 C86 F63 0.0(8) no
F63 F56 C86 C1 123.8(9) no
C86 F56 F63 F57 14(3) no
C86 F56 F63 F62 -116.4(9) no
C86 F56 F63 C86 0.00(14) no
F63 F57 C86 F55 122.3(19) no
F63 F57 C86 F56 11.7(19) no
F63 F57 C86 F61 95.7(19) no
F63 F57 C86 F62 -15.3(19) no
F63 F57 C86 F63 0.0(19) no
F63 F57 C86 C1 -119.3(19) no
C86 F57 F63 F56 -10.1(16) no
C86 F57 F63 F62 24(3) no
C86 F57 F63 C86 0.00(10) no
F60 F58 F66 F51 11(3) no
F60 F58 F66 F65 -160(4) no
F60 F58 F66 C36 -29(3) no
F66 F58 F60 F75 -8(3) no
F66 F58 F60 C36 23.7(19) no
F60 F58 F75 F51 -179(3) no
F60 F58 F75 F59 -175(4) no
F60 F58 F75 F60 0.0(3) no
F60 F58 F75 C36 -141(4) no
F75 F58 F60 F75 0(2) no
F75 F58 F60 C36 32(3) no
F60 F58 C36 F51 111.0(13) no
F60 F58 C36 F59 62.2(17) no
F60 F58 C36 F60 0.0(3) no
F60 F58 C36 F65 -168(3) no
F60 F58 C36 F66 162.7(15) no
F60 F58 C36 F75 25.4(11) no
F60 F58 C36 C14 -85.5(16) no
C36 F58 F60 F75 -31.9(12) no
C36 F58 F60 C36 0.00(15) no
F65 F58 F66 F51 171.4(14) no
F65 F58 F66 F65 0.0(10) no
F65 F58 F66 C36 130.8(17) no
F66 F58 F65 F66 0.0(2) no
F66 F58 F65 C36 -38.5(13) no
F65 F58 F75 F51 -18(5) no
F65 F58 F75 F59 -14(6) no
F65 F58 F75 F60 161(4) no
F65 F58 F75 C36 21(6) no
F75 F58 F65 F66 21(5) no
F75 F58 F65 C36 -17(5) no
F65 F58 C36 F51 -80.8(15) no
F65 F58 C36 F59 -129.6(13) no
F65 F58 C36 F60 168(3) no
F65 F58 C36 F65 0.0(10) no
F65 F58 C36 F66 -29.0(13) no
F65 F58 C36 F75 -166.4(16) no
F65 F58 C36 C14 82.8(15) no
C36 F58 F65 F66 38.5(13) no
C36 F58 F65 C36 0.00(15) no
F66 F58 F75 F51 -4.2(13) no
F66 F58 F75 F59 0(3) no
F66 F58 F75 F60 175(3) no
F66 F58 F75 C36 34(3) no
F75 F58 F66 F51 5.5(19) no
F75 F58 F66 F65 -166(3) no
F75 F58 F66 C36 -35.1(18) no
F66 F58 C36 F51 -51.7(7) no
F66 F58 C36 F59 -100.6(8) no
F66 F58 C36 F60 -162.7(15) no
F66 F58 C36 F65 29.0(9) no
F66 F58 C36 F66 -0.0(2) no
F66 F58 C36 F75 -137.3(6) no
F66 F58 C36 C14 111.8(7) no
C36 F58 F66 F51 40.6(7) no
C36 F58 F66 F65 -130.8(14) no
C36 F58 F66 C36 0.00(17) no
F75 F58 C36 F51 86(5) no
F75 F58 C36 F59 37(5) no
F75 F58 C36 F60 -25(5) no
F75 F58 C36 F65 166(5) no
F75 F58 C36 F66 137(5) no
F75 F58 C36 F75 0(5) no
F75 F58 C36 C14 -111(5) no
C36 F58 F75 F51 -38(2) no
C36 F58 F75 F59 -34.3(17) no
C36 F58 F75 F60 141(4) no
C36 F58 F75 C36 0.00(18) no
F51 F59 F75 F51 0.0(14) no
F51 F59 F75 F58 -7(3) no
F51 F59 F75 F60 -13(8) no
F51 F59 F75 C36 -37.3(19) no
F51 F59 C36 F51 0.0(16) no
F51 F59 C36 F58 92.4(16) no
F51 F59 C36 F60 123.0(16) no
F51 F59 C36 F65 39.1(16) no
F51 F59 C36 F66 4.0(16) no
F51 F59 C36 F75 131.2(16) no
F51 F59 C36 C14 -117.4(16) no
F75 F59 C36 F51 -131.2(19) no
F75 F59 C36 F58 -38.8(19) no
F75 F59 C36 F60 -8.3(19) no
F75 F59 C36 F65 -92.2(19) no
F75 F59 C36 F66 -127.3(19) no
F75 F59 C36 F75 0.0(19) no
F75 F59 C36 C14 111.3(19) no
C36 F59 F75 F51 37.3(13) no
C36 F59 F75 F58 30.1(14) no
C36 F59 F75 F60 24(6) no
C36 F59 F75 C36 0.00(13) no
F58 F60 F75 F51 1(3) no
F58 F60 F75 F58 0.0(13) no
F58 F60 F75 F59 9(8) no
F58 F60 F75 C36 31(3) no
F58 F60 C36 F51 -87.1(17) no
F58 F60 C36 F58 0.0(17) no
F58 F60 C36 F59 -129.6(17) no
F58 F60 C36 F65 8.2(17) no
F58 F60 C36 F66 -18.8(17) no
F58 F60 C36 F75 -141.2(17) no
F58 F60 C36 C14 111.3(17) no
F65 F60 F75 F51 -6(3) no
F65 F60 F75 F58 -6.9(5) no
F65 F60 F75 F59 2(8) no
F65 F60 F75 C36 24(3) no
F75 F60 F65 F66 7(3) no
F75 F60 F65 C36 -26(3) no
F65 F60 C36 F51 -95.3(7) no
F65 F60 C36 F58 -8.2(7) no
F65 F60 C36 F59 -137.9(7) no
F65 F60 C36 F65 0.0(7) no
F65 F60 C36 F66 -27.1(7) no
F65 F60 C36 F75 -149.4(7) no
F65 F60 C36 C14 103.0(7) no
C36 F60 F65 F66 32.8(6) no
C36 F60 F65 C36 0.00(15) no
F75 F60 C36 F51 54(4) no
F75 F60 C36 F58 141(4) no
F75 F60 C36 F59 12(4) no
F75 F60 C36 F65 149(4) no
F75 F60 C36 F66 122(4) no
F75 F60 C36 F75 0(4) no
F75 F60 C36 C14 -108(4) no
C36 F60 F75 F51 -30.3(13) no
C36 F60 F75 F58 -31(3) no
C36 F60 F75 F59 -22(5) no
C36 F60 F75 C36 0.00(13) no
F55 F61 C86 F55 0.0(3) no
F55 F61 C86 F56 160.9(11) no
F55 F61 C86 F57 53.3(13) no
F55 F61 C86 F62 159.4(8) no
F55 F61 C86 F63 84.7(11) no
F55 F61 C86 C1 -89.8(10) no
F56 F61 C86 F55 -160.9(11) no
F56 F61 C86 F56 0.00(16) no
F56 F61 C86 F57 -107.7(6) no
F56 F61 C86 F62 -1.5(4) no
F56 F61 C86 F63 -76.2(6) no
F56 F61 C86 C1 109.3(5) no
F56 F62 F63 F56 0.0(3) no
F56 F62 F63 F57 -75(4) no
F56 F62 F63 C86 -47.5(10) no
F56 F62 C86 F55 18.7(11) no
F56 F62 C86 F56 0.0(3) no
F56 F62 C86 F57 128.8(7) no
F56 F62 C86 F61 2.8(8) no
F56 F62 C86 F63 121.6(8) no
F56 F62 C86 C1 -119.0(7) no
F63 F62 C86 F55 -102.9(11) no
F63 F62 C86 F56 -121.6(12) no
F63 F62 C86 F57 7.2(10) no
F63 F62 C86 F61 -118.8(10) no
F63 F62 C86 F63 0.0(9) no
F63 F62 C86 C1 119.4(10) no
C86 F62 F63 F56 47.5(10) no
C86 F62 F63 F57 -27(4) no
C86 F62 F63 C86 0.00(12) no
F56 F63 C86 F55 104.5(5) no
F56 F63 C86 F56 0.00(18) no
F56 F63 C86 F57 169.3(17) no
F56 F63 C86 F61 67.8(7) no
F56 F63 C86 F62 -27.0(4) no
F56 F63 C86 C1 -117.9(7) no
F57 F63 C86 F55 -64.8(19) no
F57 F63 C86 F56 -169.3(17) no
F57 F63 C86 F57 0.0(4) no
F57 F63 C86 F61 -101.5(18) no
F57 F63 C86 F62 164(2) no
F57 F63 C86 C1 72.8(19) no
F62 F63 C86 F55 131.5(6) no
F62 F63 C86 F56 27.0(6) no
F62 F63 C86 F57 -164(2) no
F62 F63 C86 F61 94.8(8) no
F62 F63 C86 F62 0.0(5) no
F62 F63 C86 C1 -90.9(9) no
F58 F65 F66 F51 -9.3(15) no
F58 F65 F66 F58 0.0(10) no
F58 F65 F66 C36 -33.4(12) no
F58 F65 C36 F51 113.1(15) no
F58 F65 C36 F58 0.0(13) no
F58 F65 C36 F59 86.8(19) no
F58 F65 C36 F60 -6.7(15) no
F58 F65 C36 F66 138.0(17) no
F58 F65 C36 F75 13.7(17) no
F58 F65 C36 C14 -116.0(15) no
F60 F65 F66 F51 -3.9(9) no
F60 F65 F66 F58 5.5(3) no
F60 F65 F66 C36 -28.0(4) no
F60 F65 C36 F51 119.8(3) no
F60 F65 C36 F58 6.7(6) no
F60 F65 C36 F59 93.5(10) no
F60 F65 C36 F60 0.00(12) no
F60 F65 C36 F66 144.8(7) no
F60 F65 C36 F75 20.4(5) no
F60 F65 C36 C14 -109.3(4) no
F66 F65 C36 F51 -24.9(7) no
F66 F65 C36 F58 -138.0(11) no
F66 F65 C36 F59 -51.2(13) no
F66 F65 C36 F60 -144.8(7) no
F66 F65 C36 F66 0.0(2) no
F66 F65 C36 F75 -124.3(6) no
F66 F65 C36 C14 106.0(6) no
C36 F65 F66 F51 24.1(6) no
C36 F65 F66 F58 33.4(7) no
C36 F65 F66 C36 0.00(11) no
F51 F66 C36 F51 0.0(15) no
F51 F66 C36 F58 -123.9(15) no
F51 F66 C36 F59 -3.2(15) no
F51 F66 C36 F60 -113.3(15) no
F51 F66 C36 F65 -151.4(15) no
F51 F66 C36 F75 -69.3(15) no
F51 F66 C36 C14 117.1(15) no
F58 F66 C36 F51 123.9(10) no
F58 F66 C36 F58 0.0(10) no
F58 F66 C36 F59 120.7(10) no
F58 F66 C36 F60 10.6(10) no
F58 F66 C36 F65 -27.6(10) no
F58 F66 C36 F75 54.6(11) no
F58 F66 C36 C14 -119.0(11) no
F65 F66 C36 F51 151.4(8) no
F65 F66 C36 F58 27.6(8) no
F65 F66 C36 F59 148.2(8) no
F65 F66 C36 F60 38.1(9) no
F65 F66 C36 F65 0.0(8) no
F65 F66 C36 F75 82.1(9) no
F65 F66 C36 C14 -91.5(8) no
F52 F67 F68 F53 -154.1(15) no
F52 F67 F68 F72 6.4(10) no
F52 F67 F68 C85 -25.9(7) no
F52 F67 F74 F52 0.00(18) no
F52 F67 F74 F54 -155(3) no
F52 F67 F74 F72 -162.9(17) no
F52 F67 F74 C85 -119.0(19) no
F52 F67 C85 F52 0.00(14) no
F52 F67 C85 F53 -174.6(10) no
F52 F67 C85 F54 63.5(10) no
F52 F67 C85 F68 154.8(6) no
F52 F67 C85 F72 121.7(6) no
F52 F67 C85 F74 37.6(5) no
F52 F67 C85 C28 -96.0(7) no
F53 F67 F68 F53 0.0(9) no
F53 F67 F68 F72 160.5(12) no
F53 F67 F68 C85 128.3(13) no
F53 F67 F74 F52 154.6(18) no
F53 F67 F74 F54 -0(3) no
F53 F67 F74 F72 -8.3(17) no
F53 F67 F74 C85 35.6(18) no
F53 F67 C85 F52 174.6(12) no
F53 F67 C85 F53 0.0(8) no
F53 F67 C85 F54 -121.9(11) no
F53 F67 C85 F68 -30.6(9) no
F53 F67 C85 F72 -63.7(11) no
F53 F67 C85 F74 -147.8(10) no
F53 F67 C85 C28 78.6(12) no
F68 F67 F74 F52 165.6(13) no
F68 F67 F74 F54 11(3) no
F68 F67 F74 F72 2.7(7) no
F68 F67 F74 C85 46.6(12) no
F74 F67 F68 F53 -164.3(13) no
F74 F67 F68 F72 -3.8(9) no
F74 F67 F68 C85 -36.0(9) no
F68 F67 C85 F52 -154.8(6) no
F68 F67 C85 F53 30.6(6) no
F68 F67 C85 F54 -91.3(10) no
F68 F67 C85 F68 0.00(19) no
F68 F67 C85 F72 -33.0(6) no
F68 F67 C85 F74 -117.2(3) no
F68 F67 C85 C28 109.3(5) no
C85 F67 F68 F53 -128.3(9) no
C85 F67 F68 F72 32.2(5) no
C85 F67 F68 C85 -0.00(13) no
F74 F67 C85 F52 -37.6(16) no
F74 F67 C85 F53 147.8(17) no
F74 F67 C85 F54 25.9(18) no
F74 F67 C85 F68 117.2(16) no
F74 F67 C85 F72 84.1(16) no
F74 F67 C85 F74 -0.0(16) no
F74 F67 C85 C28 -133.6(17) no
C85 F67 F74 F52 119.0(19) no
C85 F67 F74 F54 -35.6(17) no
C85 F67 F74 F72 -43.9(10) no
C85 F67 F74 C85 0.00(19) no
F53 F68 F72 F54 16(3) no
F53 F68 F72 F74 21.5(15) no
F53 F68 F72 C85 -13.5(13) no
F53 F68 C85 F52 51.4(6) no
F53 F68 C85 F53 0.0(5) no
F53 F68 C85 F54 157.0(6) no
F53 F68 C85 F67 29.7(6) no
F53 F68 C85 F72 170.4(6) no
F53 F68 C85 F74 111.2(6) no
F53 F68 C85 C28 -82.2(6) no
F67 F68 F72 F54 -2(3) no
F67 F68 F72 F74 4.3(9) no
F67 F68 F72 C85 -30.8(7) no
F67 F68 C85 F52 21.7(7) no
F67 F68 C85 F53 -29.7(7) no
F67 F68 C85 F54 127.3(7) no
F67 F68 C85 F67 -0.0(6) no
F67 F68 C85 F72 140.7(7) no
F67 F68 C85 F74 81.4(7) no
F67 F68 C85 C28 -111.9(7) no
F72 F68 C85 F52 -118.9(9) no
F72 F68 C85 F53 -170.4(9) no
F72 F68 C85 F54 -13.4(8) no
F72 F68 C85 F67 -140.7(8) no
F72 F68 C85 F72 0.0(8) no
F72 F68 C85 F74 -59.2(9) no
F72 F68 C85 C28 107.4(8) no
C85 F68 F72 F54 29.2(18) no
C85 F68 F72 F74 35.1(6) no
C85 F68 F72 C85 0.00(12) no
F49 F69 F73 F49 0.0(3) no
F49 F69 F73 F50 -15(4) no
F49 F69 F73 C37 -31.0(18) no
F49 F69 C37 F49 0.00(11) no
F49 F69 C37 F50 -151.3(4) no
F49 F69 C37 F70 -108.5(4) no
F49 F69 C37 F71 -91.3(7) no
F49 F69 C37 F73 16.1(5) no
F49 F69 C37 C38 107.8(3) no
F50 F69 F73 F49 15(4) no
F50 F69 F73 F50 0.00(15) no
F50 F69 F73 C37 -15.6(16) no
F50 F69 C37 F49 151.3(4) no
F50 F69 C37 F50 0.00(13) no
F50 F69 C37 F70 42.8(6) no
F50 F69 C37 F71 59.9(9) no
F50 F69 C37 F73 167.4(8) no
F50 F69 C37 C38 -100.9(4) no
F73 F69 C37 F49 -16.1(12) no
F73 F69 C37 F50 -167.4(14) no
F73 F69 C37 F70 -124.6(13) no
F73 F69 C37 F71 -107.4(14) no
F73 F69 C37 F73 0.0(11) no
F73 F69 C37 C38 91.7(13) no
C37 F69 F73 F49 31.0(18) no
C37 F69 F73 F50 15.6(16) no
C37 F69 F73 C37 0.00(10) no
F50 F70 F71 C37 -6(5) no
F50 F70 C37 F49 -118.7(6) no
F50 F70 C37 F50 0.00(16) no
F50 F70 C37 F69 -32.1(8) no
F50 F70 C37 F71 177(3) no
F50 F70 C37 F73 -68.1(14) no
F50 F70 C37 C38 106.3(10) no
F71 F70 C37 F49 64(3) no
F71 F70 C37 F50 -177(3) no
F71 F70 C37 F69 150.7(18) no
F71 F70 C37 F71 0.0(4) no
F71 F70 C37 F73 114.6(19) no
F71 F70 C37 C38 -71(3) no
C37 F70 F71 C37 0.00(15) no
F70 F71 C37 F49 -122(3) no
F70 F71 C37 F50 3(3) no
F70 F71 C37 F69 -39(3) no
F70 F71 C37 F70 0(3) no
F70 F71 C37 F73 -88(3) no
F70 F71 C37 C38 121(3) no
F54 F72 F74 F52 158(3) no
F54 F72 F74 F54 0.00(18) no
F54 F72 F74 F67 170.8(18) no
F54 F72 F74 C85 125.3(19) no
F54 F72 C85 F52 -64.2(16) no
F54 F72 C85 F53 -156.5(5) no
F54 F72 C85 F54 0.00(12) no
F54 F72 C85 F67 -120.6(9) no
F54 F72 C85 F68 -162.9(9) no
F54 F72 C85 F74 -33.8(5) no
F54 F72 C85 C28 97.9(9) no
F68 F72 F74 F52 -17(3) no
F68 F72 F74 F54 -174.8(15) no
F68 F72 F74 F67 -4.0(11) no
F68 F72 F74 C85 -49.5(13) no
F68 F72 C85 F52 98.7(15) no
F68 F72 C85 F53 6.4(6) no
F68 F72 C85 F54 162.9(10) no
F68 F72 C85 F67 42.3(10) no
F68 F72 C85 F68 0.00(19) no
F68 F72 C85 F74 129.1(6) no
F68 F72 C85 C28 -99.3(8) no
F74 F72 C85 F52 -30(2) no
F74 F72 C85 F53 -122.7(15) no
F74 F72 C85 F54 33.8(15) no
F74 F72 C85 F67 -86.8(16) no
F74 F72 C85 F68 -129.1(15) no
F74 F72 C85 F74 0.0(14) no
F74 F72 C85 C28 131.6(16) no
C85 F72 F74 F52 33.0(17) no
C85 F72 F74 F54 -125.3(19) no
C85 F72 F74 F67 45.5(11) no
C85 F72 F74 C85 0.0(2) no
F49 F73 C37 F49 0.00(15) no
F49 F73 C37 F50 -148.3(5) no
F49 F73 C37 F69 -158.0(13) no
F49 F73 C37 F70 -83.0(9) no
F49 F73 C37 F71 -50.0(10) no
F49 F73 C37 C38 101.9(6) no
F50 F73 C37 F49 148.3(5) no
F50 F73 C37 F50 0.00(9) no
F50 F73 C37 F69 -9.6(9) no
F50 F73 C37 F70 65.3(10) no
F50 F73 C37 F71 98.4(9) no
F50 F73 C37 C38 -109.7(4) no
F69 F73 C37 F49 158.0(14) no
F69 F73 C37 F50 9.6(11) no
F69 F73 C37 F69 -0.0(6) no
F69 F73 C37 F70 75.0(18) no
F69 F73 C37 F71 108.0(16) no
F69 F73 C37 C38 -100.1(10) no
F52 F74 C85 F52 0.00(16) no
F52 F74 C85 F53 -60.0(18) no
F52 F74 C85 F54 173(3) no
F52 F74 C85 F67 -35.6(10) no
F52 F74 C85 F68 -108.1(13) no
F52 F74 C85 F72 -150.5(11) no
F52 F74 C85 C28 87.6(19) no
F54 F74 C85 F52 -173(3) no
F54 F74 C85 F53 127.2(12) no
F54 F74 C85 F54 0.00(16) no
F54 F74 C85 F67 151.6(13) no
F54 F74 C85 F68 79.1(15) no
F54 F74 C85 F72 36.8(12) no
F54 F74 C85 C28 -85(3) no
F67 F74 C85 F52 35.6(12) no
F67 F74 C85 F53 -24.4(14) no
F67 F74 C85 F54 -151.6(15) no
F67 F74 C85 F67 -0.0(8) no
F67 F74 C85 F68 -72.5(12) no
F67 F74 C85 F72 -114.8(8) no
F67 F74 C85 C28 123.2(18) no
F72 F74 C85 F52 150.5(16) no
F72 F74 C85 F53 90.4(17) no
F72 F74 C85 F54 -36.8(16) no
F72 F74 C85 F67 114.8(12) no
F72 F74 C85 F68 42.4(15) no
F72 F74 C85 F72 0.0(12) no
F72 F74 C85 C28 -121.9(19) no
F51 F75 C36 F51 0.0(13) no
F51 F75 C36 F58 114(3) no
F51 F75 C36 F59 -31.3(16) no
F51 F75 C36 F60 136(4) no
F51 F75 C36 F65 104(3) no
F51 F75 C36 F66 54(5) no
F51 F75 C36 C14 -132(4) no
F58 F75 C36 F51 -114(2) no
F58 F75 C36 F58 0.0(10) no
F58 F75 C36 F59 -145(3) no
F58 F75 C36 F60 22.1(19) no
F58 F75 C36 F65 -10(4) no
F58 F75 C36 F66 -60(6) no
F58 F75 C36 C14 113.7(17) no
F59 F75 C36 F51 31.3(9) no
F59 F75 C36 F58 145(3) no
F59 F75 C36 F59 0.00(13) no
F59 F75 C36 F60 167(4) no
F59 F75 C36 F65 135.2(14) no
F59 F75 C36 F66 85(4) no
F59 F75 C36 C14 -101(4) no
F60 F75 C36 F51 -136(4) no
F60 F75 C36 F58 -22.1(17) no
F60 F75 C36 F59 -167(4) no
F60 F75 C36 F60 0.00(19) no
F60 F75 C36 F65 -32(5) no
F60 F75 C36 F66 -82(8) no
F60 F75 C36 C14 91.5(18) no
C2 N1 C4 N2 -177.42(18) no
C2 N1 C4 C5 3.8(3) no
C3 N1 C4 N2 2.1(3) no
C3 N1 C4 C5 -176.7(2) no
C4 N2 C6 N3 178.95(15) no
C4 N2 C6 C8 -0.6(3) no
C6 N2 C4 N1 -176.40(15) no
C6 N2 C4 C5 2.4(3) no
C1 N3 C6 N2 -178.45(15) no
C1 N3 C6 C8 1.1(3) no
C6 N3 C1 C10 -0.4(3) no
C6 N3 C1 C86 -179.70(14) no
C14 N4 C17 N5 -179.05(16) no
C14 N4 C17 C16 -0.3(3) no
C17 N4 C14 C24 -1.1(3) no
C17 N4 C14 C36 178.50(15) no
C17 N5 C20 N6 179.61(15) no
C17 N5 C20 C19 -0.0(3) no
C20 N5 C17 N4 176.89(15) no
C20 N5 C17 C16 -1.9(3) no
C21 N6 C20 N5 173.20(19) no
C21 N6 C20 C19 -7.2(3) no
C22 N6 C20 N5 -1.9(3) no
C22 N6 C20 C19 177.68(19) no
C28 N7 C30 N8 178.53(16) no
C28 N7 C30 C29 -1.4(3) no
C30 N7 C28 C27 0.7(3) no
C30 N7 C28 C85 -179.65(15) no
C30 N8 C33 N9 177.26(16) no
C30 N8 C33 C32 -1.8(3) no
C33 N8 C30 N7 179.94(16) no
C33 N8 C30 C29 -0.1(3) no
C34 N9 C33 N8 176.39(19) no
C34 N9 C33 C32 -4.6(3) no
C35 N9 C33 N8 -2.6(3) no
C35 N9 C33 C32 176.4(2) no
C38 N10 C43 N11 178.79(16) no
C38 N10 C43 C42 -0.9(3) no
C43 N10 C38 C37 -179.56(15) no
C43 N10 C38 C39 0.1(3) no
C43 N11 C46 N12 177.42(16) no
C43 N11 C46 C45 -1.2(3) no
C46 N11 C43 N10 179.43(16) no
C46 N11 C43 C42 -0.9(3) no
C47 N12 C46 N11 174.33(19) no
C47 N12 C46 C45 -7.1(3) no
C48 N12 C46 N11 -3.2(3) no
C48 N12 C46 C45 175.4(2) no
N3 C1 C10 C9 -0.3(3) no
N3 C1 C86 F55 -38.0(3) no
N3 C1 C86 F56 80.4(3) no
N3 C1 C86 F57 -148.91(17) no
N3 C1 C86 F61 -1.5(3) no
N3 C1 C86 F62 111.22(19) no
N3 C1 C86 F63 -176.01(18) no
C10 C1 C86 F55 142.71(19) no
C10 C1 C86 F56 -98.9(3) no
C10 C1 C86 F57 31.8(3) no
C10 C1 C86 F61 179.22(19) no
C10 C1 C86 F62 -68.1(3) no
C10 C1 C86 F63 4.7(3) no
C86 C1 C10 C9 178.94(17) no
N1 C4 C5 C7 176.20(16) no
N2 C4 C5 C7 -2.5(3) no
C4 C5 C7 C8 0.8(3) no
N2 C6 C8 C7 -1.1(3) no
N2 C6 C8 C9 178.53(15) no
N3 C6 C8 C7 179.46(15) no
N3 C6 C8 C9 -0.9(3) no
C5 C7 C8 C6 0.9(3) no
C5 C7 C8 C9 -178.65(17) no
C6 C8 C9 C10 0.2(3) no
C6 C8 C9 C12 -179.60(15) no
C7 C8 C9 C10 179.72(17) no
C7 C8 C9 C12 -0.0(3) no
C8 C9 C10 C1 0.4(3) no
C8 C9 C12 F2 -61.8(3) no
C8 C9 C12 F3 178.12(17) no
C8 C9 C12 F4 57.5(3) no
C10 C9 C12 F2 118.4(2) no
C10 C9 C12 F3 -1.6(3) no
C10 C9 C12 F4 -122.3(2) no
C12 C9 C10 C1 -179.81(17) no
N4 C14 C24 C15 1.1(4) no
N4 C14 C36 F51 -102.0(3) no
N4 C14 C36 F58 96.2(3) no
N4 C14 C36 F59 -54.5(3) no
N4 C14 C36 F60 59.0(3) no
N4 C14 C36 F65 141.35(19) no
N4 C14 C36 F66 -170.10(19) no
N4 C14 C36 F75 15.5(4) no
C24 C14 C36 F51 77.6(3) no
C24 C14 C36 F58 -84.2(3) no
C24 C14 C36 F59 125.1(2) no
C24 C14 C36 F60 -121.3(2) no
C24 C14 C36 F65 -39.0(3) no
C24 C14 C36 F66 9.5(4) no
C24 C14 C36 F75 -164.9(3) no
C36 C14 C24 C15 -178.45(19) no
C16 C15 C23 F11 65.1(3) no
C16 C15 C23 F12 -174.59(16) no
C16 C15 C23 F13 -54.5(3) no
C23 C15 C16 C17 178.99(16) no
C23 C15 C16 C18 -2.9(3) no
C16 C15 C24 C14 0.3(3) no
C24 C15 C16 C17 -1.5(3) no
C24 C15 C16 C18 176.60(17) no
C23 C15 C24 C14 179.79(16) no
C24 C15 C23 F11 -114.4(2) no
C24 C15 C23 F12 5.9(3) no
C24 C15 C23 F13 125.98(19) no
C15 C16 C17 N4 1.5(3) no
C15 C16 C17 N5 -179.80(15) no
C15 C16 C18 C19 -178.20(17) no
C17 C16 C18 C19 -0.1(3) no
C18 C16 C17 N4 -176.73(15) no
C18 C16 C17 N5 1.9(3) no
C16 C18 C19 C20 -1.6(3) no
C18 C19 C20 N5 1.8(3) no
C18 C19 C20 N6 -177.84(18) no
F14 C25 C26 C27 -118.03(19) no
F14 C25 C26 C29 61.9(3) no
F15 C25 C26 C27 2.1(3) no
F15 C25 C26 C29 -177.99(17) no
F16 C25 C26 C27 122.67(19) no
F16 C25 C26 C29 -57.4(3) no
C25 C26 C27 C28 179.59(18) no
C25 C26 C29 C30 179.73(17) no
C25 C26 C29 C31 -0.2(3) no
C27 C26 C29 C30 -0.3(3) no
C27 C26 C29 C31 179.70(18) no
C29 C26 C27 C28 -0.3(3) no
C26 C27 C28 N7 0.2(4) no
C26 C27 C28 C85 -179.45(18) no
N7 C28 C85 F52 150.83(19) no
N7 C28 C85 F53 -114.6(2) no
N7 C28 C85 F54 41.9(3) no
N7 C28 C85 F67 -155.5(2) no
N7 C28 C85 F68 -71.7(3) no
N7 C28 C85 F72 -14.4(4) no
N7 C28 C85 F74 92.8(3) no
C27 C28 C85 F52 -29.5(4) no
C27 C28 C85 F53 65.1(3) no
C27 C28 C85 F54 -138.5(2) no
C27 C28 C85 F67 24.2(4) no
C27 C28 C85 F68 107.9(3) no
C27 C28 C85 F72 165.3(3) no
C27 C28 C85 F74 -87.5(4) no
C26 C29 C30 N7 1.3(3) no
C26 C29 C30 N8 -178.71(16) no
C26 C29 C31 C32 179.41(17) no
C30 C29 C31 C32 -0.5(3) no
C31 C29 C30 N7 -178.77(16) no
C31 C29 C30 N8 1.2(3) no
C29 C31 C32 C33 -1.2(3) no
C31 C32 C33 N8 2.5(3) no
C31 C32 C33 N9 -176.56(18) no
F49 C37 C38 N10 -66.5(3) no
F49 C37 C38 C39 113.8(3) no
F50 C37 C38 N10 155.7(3) no
F50 C37 C38 C39 -24.0(4) no
F69 C37 C38 N10 -151.3(7) no
F69 C37 C38 C39 29.0(8) no
F70 C37 C38 N10 68.8(18) no
F70 C37 C38 C39 -110.9(18) no
F71 C37 C38 N10 43.1(4) no
F71 C37 C38 C39 -136.6(3) no
F73 C37 C38 N10 -115.8(11) no
F73 C37 C38 C39 64.5(11) no
N10 C38 C39 C40 0.6(4) no
C37 C38 C39 C40 -179.8(2) no
C38 C39 C40 C41 179.35(17) no
C38 C39 C40 C42 -0.5(3) no
C39 C40 C41 F17 123.1(2) no
C39 C40 C41 F18 2.5(3) no
C39 C40 C41 F19 -117.7(2) no
C39 C40 C42 C43 -0.2(3) no
C39 C40 C42 C44 178.84(18) no
C41 C40 C42 C43 179.95(17) no
C41 C40 C42 C44 -1.0(3) no
C42 C40 C41 F17 -57.1(3) no
C42 C40 C41 F18 -177.70(17) no
C42 C40 C41 F19 62.1(3) no
C40 C42 C43 N10 0.9(3) no
C40 C42 C43 N11 -178.69(16) no
C40 C42 C44 C45 179.60(17) no
C43 C42 C44 C45 -1.3(3) no
C44 C42 C43 N10 -178.22(16) no
C44 C42 C43 N11 2.1(3) no
C42 C44 C45 C46 -0.6(3) no
C44 C45 C46 N11 1.9(3) no
C44 C45 C46 N12 -176.60(18) no
